data_7002836
loop_
_publ_author_name
'Takemura, Yukie'
'Nakajima, Takayuki'
'Tanase, Tomoaki'

_publ_section_title
;
 Interconversion between ladder-type octanuclear and linear
 tetranuclear copper(i) complexes supported by tetraphosphine ligands
;
_journal_issue 46
_journal_name_full 'Dalton Transactions'
_journal_page_first 10231
_journal_page_last 10243
_journal_paper_doi 10.1039/b909252h
_journal_year 2009
_chemical_formula_moiety 'C79.33 H78.67 Cl10.67 Cu8 O2 P8 '
_chemical_formula_sum 'C79.33 H78.67 Cl10.67 Cu8 O2 P8'
_chemical_formula_weight 2198.56
_space_group_IT_number 2
_symmetry_cell_setting triclinic
_symmetry_Int_Tables_number 2
_symmetry_space_group_name_Hall '-P 1'
_symmetry_space_group_name_H-M 'P -1'
_cell_angle_alpha 80.923(3)
_cell_angle_beta 75.017(4)
_cell_angle_gamma 87.930(5)
_cell_formula_units_Z 3
_cell_length_a 16.2006(5)
_cell_length_b 20.6852(5)
_cell_length_c 23.1478(2)
_cell_measurement_reflns_used 14442
_cell_measurement_temperature 153(2)
_cell_measurement_theta_max 27.5
_cell_measurement_theta_min 3.0
_cell_volume 7399.5(3)
_computing_cell_refinement CrystalClear
_computing_data_collection CrystalClear
_computing_data_reduction CrystalStructure
_computing_molecular_graphics ORTEP-II
_computing_publication_material 'CrystalStructure 3.8'
_computing_structure_refinement SHELXL
_computing_structure_solution SIR92
_diffrn_ambient_temperature 153(2)
_diffrn_detector_area_resol_mean 7.31
_diffrn_measured_fraction_theta_full 0.990
_diffrn_measured_fraction_theta_max 0.990
_diffrn_measurement_device_type 'Rigaku Mercury'
_diffrn_measurement_method \w
_diffrn_radiation_type 'Mo K\a'
_diffrn_radiation_wavelength 0.71070
_diffrn_reflns_av_R_equivalents 0.032
_diffrn_reflns_limit_h_max 21
_diffrn_reflns_limit_h_min -21
_diffrn_reflns_limit_k_max 26
_diffrn_reflns_limit_k_min -26
_diffrn_reflns_limit_l_max 28
_diffrn_reflns_limit_l_min -30
_diffrn_reflns_number 70500
_diffrn_reflns_theta_full 27.50
_diffrn_reflns_theta_max 27.48
_exptl_absorpt_coefficient_mu 2.148
_exptl_absorpt_correction_T_max 0.725
_exptl_absorpt_correction_T_min 0.466
_exptl_absorpt_correction_type multi-scan
_exptl_absorpt_process_details 'Jacobson, R. (1998) Private communication'
_exptl_crystal_colour colorless
_exptl_crystal_density_diffrn 1.480
_exptl_crystal_density_method 'not measured'
_exptl_crystal_description block
_exptl_crystal_F_000 3312.12
_exptl_crystal_size_max 0.45
_exptl_crystal_size_mid 0.30
_exptl_crystal_size_min 0.15
_platon_squeeze_details
;
;
_refine_diff_density_max 1.38
_refine_diff_density_min -1.07
_refine_ls_extinction_coef none
_refine_ls_extinction_method SHELXL
_refine_ls_goodness_of_fit_ref 0.978
_refine_ls_hydrogen_treatment refall
_refine_ls_number_parameters 1458
_refine_ls_number_reflns 32744
_refine_ls_R_factor_gt 0.0516
_refine_ls_shift/su_max 0.0100
_refine_ls_structure_factor_coef Fsqd
_refine_ls_weighting_details 'w = 1/[\s^2^(Fo^2^)+(0.0861P)^2^+24.6167P] where P=(Fo^2^+2Fc^2^)/3'
_refine_ls_weighting_scheme calc
_refine_ls_wR_factor_ref 0.1382
_reflns_number_gt 22927
_reflns_number_total 32744
_reflns_threshold_expression F^2^>2.0\s(F^2^)
_cod_data_source_file b909252h.txt
_cod_data_source_block '_compound1a-revised2'
_cod_original_formula_sum 'C79.33 H78.67 Cl10.67 Cu8 O2 P8 '
_cod_database_code 7002836

loop_
_symmetry_equiv_pos_site_id
_symmetry_equiv_pos_as_xyz
1 +X,+Y,+Z
2 -X,-Y,-Z

loop_
_atom_site_label
_atom_site_type_symbol
_atom_site_fract_x
_atom_site_fract_y
_atom_site_fract_z
_atom_site_U_iso_or_equiv
_atom_site_adp_type
_atom_site_occupancy
_atom_site_symmetry_multiplicity
_atom_site_calc_flag
_atom_site_refinement_flags
_atom_site_disorder_assembly
_atom_site_disorder_group
Cu(1) Cu -0.22552(4) 0.38747(3) 0.60195(3) 0.03321(14) Uani 1.00 1 d . . .
Cu(2) Cu -0.06205(4) 0.45526(3) 0.48504(3) 0.03216(14) Uani 1.00 1 d . . .
Cu(3) Cu 0.12106(4) 0.50132(3) 0.38267(3) 0.03419(15) Uani 1.00 1 d . . .
Cu(4) Cu 0.30981(5) 0.52655(3) 0.32041(4) 0.04393(18) Uani 1.00 1 d . . .
Cu(5) Cu 0.31783(4) 0.13920(3) 0.41984(3) 0.03276(14) Uani 1.00 1 d . . .
Cu(6) Cu 0.46869(4) 0.07872(3) 0.50000(3) 0.02852(14) Uani 1.00 1 d . . .
Cu(7) Cu 0.57195(4) -0.00129(3) 0.59524(3) 0.03138(14) Uani 1.00 1 d . . .
Cu(8) Cu 0.62475(4) -0.09905(3) 0.69077(3) 0.03237(14) Uani 1.00 1 d . . .
Cu(9) Cu 0.19985(4) 0.15224(3) 0.79399(3) 0.03070(14) Uani 1.00 1 d . . .
Cu(10) Cu 0.14606(4) 0.07105(3) 0.91732(3) 0.03283(14) Uani 1.00 1 d . . .
Cu(11) Cu 0.04182(5) 0.00400(3) 1.05626(3) 0.03408(15) Uani 1.00 1 d . . .
Cu(12) Cu -0.09523(5) -0.03819(3) 1.19611(3) 0.03548(15) Uani 1.00 1 d . . .
Cl(1) Cl -0.37278(9) 0.39321(7) 0.65132(9) 0.0520(4) Uani 1.00 1 d . . .
Cl(2) Cl -0.19915(8) 0.48805(6) 0.53815(6) 0.0298(2) Uani 1.00 1 d . . .
Cl(3) Cl -0.00666(7) 0.55154(5) 0.42451(5) 0.0263(2) Uani 1.00 1 d . . .
Cl(4) Cl 0.18849(9) 0.58239(6) 0.30075(6) 0.0374(2) Uani 1.00 1 d . . .
Cl(5) Cl 0.29647(8) 0.19168(6) 0.32619(5) 0.0294(2) Uani 1.00 1 d . . .
Cl(6) Cl 0.46717(7) 0.12472(6) 0.39974(5) 0.0264(2) Uani 1.00 1 d . . .
Cl(7) Cl 0.60359(7) 0.03300(5) 0.49150(5) 0.0229(2) Uani 1.00 1 d . . .
Cl(8) Cl 0.70894(7) -0.02476(6) 0.61065(5) 0.0283(2) Uani 1.00 1 d . . .
Cl(9) Cl 0.13623(9) 0.12213(6) 0.72354(5) 0.0331(2) Uani 1.00 1 d . . .
Cl(10) Cl 0.24520(8) 0.04987(6) 0.82878(5) 0.0290(2) Uani 1.00 1 d . . .
Cl(11) Cl 0.11242(8) -0.03421(6) 0.96780(5) 0.0295(2) Uani 1.00 1 d . . .
Cl(12) Cl -0.00296(8) -0.09239(6) 1.12257(5) 0.0296(2) Uani 1.00 1 d . . .
Cl(21) Cl 0.7023(2) 0.51583(18) 0.3795(2) 0.1550(17) Uani 1.00 1 d . . .
Cl(22) Cl 0.5761(3) 0.4303(2) 0.4666(2) 0.184(2) Uani 1.00 1 d . . .
Cl(23) Cl 0.1421(2) 0.7638(2) 0.0290(2) 0.1517(15) Uani 1.00 1 d . . .
Cl(24) Cl 0.2749(3) 0.8177(3) 0.0637(2) 0.185(2) Uani 1.00 1 d . . .
P(1) P -0.16146(8) 0.29550(5) 0.58278(6) 0.0223(2) Uani 1.00 1 d . . .
P(2) P -0.03169(8) 0.35649(5) 0.46464(5) 0.0217(2) Uani 1.00 1 d . . .
P(3) P 0.13707(8) 0.39913(6) 0.36839(5) 0.0224(2) Uani 1.00 1 d . . .
P(4) P 0.32767(8) 0.42529(6) 0.30529(6) 0.0285(2) Uani 1.00 1 d . . .
P(5) P 0.23449(7) 0.14704(6) 0.50891(5) 0.0212(2) Uani 1.00 1 d . . .
P(6) P 0.37702(7) 0.11130(5) 0.57700(5) 0.0207(2) Uani 1.00 1 d . . .
P(7) P 0.47160(7) 0.03367(6) 0.66616(5) 0.0216(2) Uani 1.00 1 d . . .
P(8) P 0.51707(8) -0.07314(6) 0.76180(5) 0.0242(2) Uani 1.00 1 d . . .
P(9) P 0.18088(9) 0.24735(6) 0.82521(6) 0.0275(2) Uani 1.00 1 d . . .
P(10) P 0.14226(8) 0.16420(6) 0.95130(5) 0.0245(2) Uani 1.00 1 d . . .
P(11) P 0.05545(8) 0.09961(6) 1.08173(5) 0.0224(2) Uani 1.00 1 d . . .
P(12) P -0.07412(8) 0.06250(6) 1.20572(5) 0.0233(2) Uani 1.00 1 d . . .
O(1) O 0.4059(6) 0.7114(5) 0.1391(4) 0.065(2) Uiso 0.50 1 d P . .
O(2) O 0.3219(8) 0.9387(6) 0.0005(6) 0.089(3) Uiso 0.50 1 d P . .
O(3) O 0.3664(8) 0.6587(6) 0.1656(6) 0.089(3) Uiso 0.50 1 d P . .
O(4) O 0.0410(10) 0.3620(8) 0.0353(7) 0.114(4) Uiso 0.50 1 d P . .
O(5) O 0.2694(10) 0.6379(8) 0.1211(7) 0.115(4) Uiso 0.50 1 d P . .
O(6) O 0.6067(16) 0.4388(12) 0.1201(11) 0.181(9) Uiso 0.50 1 d P . .
C(1) C -0.0523(3) 0.2947(2) 0.5332(2) 0.0253(9) Uani 1.00 1 d . . .
C(2) C 0.0822(3) 0.3389(2) 0.4331(2) 0.0263(9) Uani 1.00 1 d . . .
C(3) C 0.2468(2) 0.3689(2) 0.3577(2) 0.0238(9) Uani 1.00 1 d . . .
C(4) C 0.2660(2) 0.1017(2) 0.5745(2) 0.0220(8) Uani 1.00 1 d . . .
C(5) C 0.3692(3) 0.0569(2) 0.6492(2) 0.0239(9) Uani 1.00 1 d . . .
C(6) C 0.4326(3) -0.0286(2) 0.7325(2) 0.0244(9) Uani 1.00 1 d . . .
C(7) C 0.1111(3) 0.2346(2) 0.9023(2) 0.0280(10) Uani 1.00 1 d . . .
C(8) C 0.0582(3) 0.1692(2) 1.0207(2) 0.0273(10) Uani 1.00 1 d . . .
C(9) C -0.0397(3) 0.1233(2) 1.1371(2) 0.0248(9) Uani 1.00 1 d . . .
C(101) C -0.1519(3) 0.2415(2) 0.6509(2) 0.0254(9) Uani 1.00 1 d . . .
C(102) C -0.2106(3) 0.2478(2) 0.7048(2) 0.0303(10) Uani 1.00 1 d . . .
C(103) C -0.2060(4) 0.2107(2) 0.7585(2) 0.0428(13) Uani 1.00 1 d . . .
C(104) C -0.1403(4) 0.1650(2) 0.7595(2) 0.0457(14) Uani 1.00 1 d . . .
C(105) C -0.0809(3) 0.1581(2) 0.7054(3) 0.0427(14) Uani 1.00 1 d . . .
C(106) C -0.0869(3) 0.1951(2) 0.6523(2) 0.0344(11) Uani 1.00 1 d . . .
C(107) C -0.2218(2) 0.2499(2) 0.5458(2) 0.0230(9) Uani 1.00 1 d . . .
C(108) C -0.2154(3) 0.1823(2) 0.5477(2) 0.0274(10) Uani 1.00 1 d . . .
C(109) C -0.2601(3) 0.1519(2) 0.5156(2) 0.0329(11) Uani 1.00 1 d . . .
C(110) C -0.3106(3) 0.1876(2) 0.4828(2) 0.0348(11) Uani 1.00 1 d . . .
C(111) C -0.3176(3) 0.2549(2) 0.4812(2) 0.0321(11) Uani 1.00 1 d . . .
C(112) C -0.2739(3) 0.2860(2) 0.5131(2) 0.0289(10) Uani 1.00 1 d . . .
C(113) C -0.0849(3) 0.3274(2) 0.4135(2) 0.0301(10) Uani 1.00 1 d . . .
C(114) C -0.0849(3) 0.2625(2) 0.4053(2) 0.0375(12) Uani 1.00 1 d . . .
C(115) C -0.1261(4) 0.2438(3) 0.3658(3) 0.0555(19) Uani 1.00 1 d . . .
C(116) C -0.1668(4) 0.2896(4) 0.3332(3) 0.067(2) Uani 1.00 1 d . . .
C(117) C -0.1673(5) 0.3536(4) 0.3405(3) 0.077(2) Uani 1.00 1 d . . .
C(118) C -0.1266(4) 0.3735(3) 0.3807(3) 0.0526(16) Uani 1.00 1 d . . .
C(119) C 0.1034(3) 0.3797(2) 0.3044(2) 0.0293(10) Uani 1.00 1 d . . .
C(120) C 0.1101(4) 0.3178(2) 0.2877(2) 0.0413(13) Uani 1.00 1 d . . .
C(121) C 0.0814(4) 0.3055(3) 0.2396(3) 0.0547(17) Uani 1.00 1 d . . .
C(122) C 0.0465(6) 0.3545(5) 0.2073(3) 0.083(2) Uani 1.00 1 d . . .
C(123) C 0.0357(8) 0.4157(5) 0.2246(5) 0.107(3) Uani 1.00 1 d . . .
C(124) C 0.0653(7) 0.4286(3) 0.2724(4) 0.081(2) Uani 1.00 1 d . . .
C(125) C 0.3224(4) 0.4112(2) 0.2309(2) 0.0406(13) Uani 1.00 1 d . . .
C(126) C 0.3388(5) 0.3533(3) 0.2107(2) 0.0541(17) Uani 1.00 1 d . . .
C(127) C 0.3340(5) 0.3439(3) 0.1527(3) 0.0622(19) Uani 1.00 1 d . . .
C(128) C 0.3122(7) 0.3922(5) 0.1163(4) 0.098(3) Uani 1.00 1 d . . .
C(129) C 0.2694(8) 0.4443(6) 0.1426(5) 0.106(3) Uani 1.00 1 d . . .
C(130) C 0.2853(7) 0.4564(5) 0.1960(4) 0.093(3) Uani 1.00 1 d . . .
C(131) C 0.4287(3) 0.3898(2) 0.3144(2) 0.0391(12) Uani 1.00 1 d . . .
C(132) C 0.4420(4) 0.3234(3) 0.3271(3) 0.0574(19) Uani 1.00 1 d . . .
C(133) C 0.5219(4) 0.2999(3) 0.3322(4) 0.079(2) Uani 1.00 1 d . . .
C(134) C 0.5867(5) 0.3413(5) 0.3237(6) 0.097(3) Uani 1.00 1 d . . .
C(135) C 0.5757(5) 0.4096(5) 0.3067(7) 0.119(4) Uani 1.00 1 d . . .
C(136) C 0.4959(5) 0.4326(4) 0.3032(5) 0.088(3) Uani 1.00 1 d . . .
C(201) C 0.2180(3) 0.2290(2) 0.5281(2) 0.0239(9) Uani 1.00 1 d . . .
C(202) C 0.1508(3) 0.2440(2) 0.5750(2) 0.0295(10) Uani 1.00 1 d . . .
C(203) C 0.1417(3) 0.3069(2) 0.5903(2) 0.0367(12) Uani 1.00 1 d . . .
C(204) C 0.2006(4) 0.3546(2) 0.5586(2) 0.0392(13) Uani 1.00 1 d . . .
C(205) C 0.2683(3) 0.3410(2) 0.5128(2) 0.0388(12) Uani 1.00 1 d . . .
C(206) C 0.2768(3) 0.2782(2) 0.4971(2) 0.0302(10) Uani 1.00 1 d . . .
C(207) C 0.1269(3) 0.1158(2) 0.5194(2) 0.0243(9) Uani 1.00 1 d . . .
C(208) C 0.0780(3) 0.0822(2) 0.5734(2) 0.0330(11) Uani 1.00 1 d . . .
C(209) C -0.0027(3) 0.0582(2) 0.5775(2) 0.0392(12) Uani 1.00 1 d . . .
C(210) C -0.0359(3) 0.0682(2) 0.5278(2) 0.0367(12) Uani 1.00 1 d . . .
C(211) C 0.0120(3) 0.1021(2) 0.4731(2) 0.0359(12) Uani 1.00 1 d . . .
C(212) C 0.0921(3) 0.1251(2) 0.4689(2) 0.0323(11) Uani 1.00 1 d . . .
C(213) C 0.3878(3) 0.1933(2) 0.5932(2) 0.0251(9) Uani 1.00 1 d . . .
C(214) C 0.3245(3) 0.2232(2) 0.6328(2) 0.0266(9) Uani 1.00 1 d . . .
C(215) C 0.3378(3) 0.2866(2) 0.6430(2) 0.0363(11) Uani 1.00 1 d . . .
C(216) C 0.4140(4) 0.3179(2) 0.6160(3) 0.0460(14) Uani 1.00 1 d . . .
C(217) C 0.4774(4) 0.2883(3) 0.5779(3) 0.0543(17) Uani 1.00 1 d . . .
C(218) C 0.4635(3) 0.2260(2) 0.5654(3) 0.0424(13) Uani 1.00 1 d . . .
C(219) C 0.5032(2) 0.1034(2) 0.6947(2) 0.0242(9) Uani 1.00 1 d . . .
C(220) C 0.4598(3) 0.1217(2) 0.7496(2) 0.0270(9) Uani 1.00 1 d . . .
C(221) C 0.4869(3) 0.1746(2) 0.7694(2) 0.0363(11) Uani 1.00 1 d . . .
C(222) C 0.5587(4) 0.2104(3) 0.7339(3) 0.0493(15) Uani 1.00 1 d . . .
C(223) C 0.6002(4) 0.1938(3) 0.6792(3) 0.0520(16) Uani 1.00 1 d . . .
C(224) C 0.5742(3) 0.1390(3) 0.6598(2) 0.0387(12) Uani 1.00 1 d . . .
C(225) C 0.5468(3) -0.0187(2) 0.8080(2) 0.0298(10) Uani 1.00 1 d . . .
C(226) C 0.4984(4) -0.0117(3) 0.8659(2) 0.0442(13) Uani 1.00 1 d . . .
C(227) C 0.5242(5) 0.0326(4) 0.8970(3) 0.062(2) Uani 1.00 1 d . . .
C(228) C 0.5945(5) 0.0712(4) 0.8710(4) 0.072(2) Uani 1.00 1 d . . .
C(229) C 0.6414(4) 0.0654(3) 0.8136(4) 0.061(2) Uani 1.00 1 d . . .
C(230) C 0.6182(3) 0.0195(2) 0.7824(2) 0.0407(12) Uani 1.00 1 d . . .
C(231) C 0.4573(3) -0.1405(2) 0.8146(2) 0.0365(12) Uani 1.00 1 d . . .
C(232) C 0.4949(4) -0.2006(3) 0.8190(3) 0.0559(17) Uani 1.00 1 d . . .
C(233) C 0.4508(6) -0.2529(4) 0.8611(5) 0.093(3) Uani 1.00 1 d . . .
C(234) C 0.3725(6) -0.2455(4) 0.8963(4) 0.092(3) Uani 1.00 1 d . . .
C(235) C 0.3332(4) -0.1848(4) 0.8917(3) 0.068(2) Uani 1.00 1 d . . .
C(236) C 0.3748(3) -0.1324(3) 0.8519(2) 0.0437(13) Uani 1.00 1 d . . .
C(301) C 0.2679(3) 0.2998(2) 0.8265(2) 0.0343(11) Uani 1.00 1 d . . .
C(302) C 0.2582(5) 0.3480(3) 0.8628(3) 0.0575(18) Uani 1.00 1 d . . .
C(303) C 0.3236(5) 0.3920(3) 0.8566(3) 0.071(2) Uani 1.00 1 d . . .
C(304) C 0.3981(5) 0.3884(3) 0.8141(4) 0.069(2) Uani 1.00 1 d . . .
C(305) C 0.4109(4) 0.3406(3) 0.7780(3) 0.0608(18) Uani 1.00 1 d . . .
C(306) C 0.3452(3) 0.2956(2) 0.7846(2) 0.0415(13) Uani 1.00 1 d . . .
C(307) C 0.1164(3) 0.3034(2) 0.7849(2) 0.0336(11) Uani 1.00 1 d . . .
C(308) C 0.1417(4) 0.3674(2) 0.7598(2) 0.0470(14) Uani 1.00 1 d . . .
C(309) C 0.0895(4) 0.4062(3) 0.7301(3) 0.0532(16) Uani 1.00 1 d . . .
C(310) C 0.0147(4) 0.3826(3) 0.7252(2) 0.0479(15) Uani 1.00 1 d . . .
C(311) C -0.0103(4) 0.3188(3) 0.7485(3) 0.0503(15) Uani 1.00 1 d . . .
C(312) C 0.0417(4) 0.2787(2) 0.7778(2) 0.0434(13) Uani 1.00 1 d . . .
C(313) C 0.2414(3) 0.1920(2) 0.9635(2) 0.0295(10) Uani 1.00 1 d . . .
C(314) C 0.2448(4) 0.2418(3) 0.9948(3) 0.0501(15) Uani 1.00 1 d . . .
C(315) C 0.3233(5) 0.2640(4) 0.9995(3) 0.066(2) Uani 1.00 1 d . . .
C(316) C 0.3972(4) 0.2329(4) 0.9732(3) 0.068(2) Uani 1.00 1 d . . .
C(317) C 0.3946(4) 0.1836(4) 0.9427(3) 0.0578(18) Uani 1.00 1 d . . .
C(318) C 0.3165(4) 0.1616(3) 0.9379(2) 0.0440(13) Uani 1.00 1 d . . .
C(319) C 0.1480(3) 0.1153(2) 1.1084(2) 0.0276(10) Uani 1.00 1 d . . .
C(320) C 0.1513(3) 0.1668(3) 1.1398(2) 0.0391(12) Uani 1.00 1 d . . .
C(321) C 0.2255(4) 0.1769(3) 1.1567(3) 0.0506(15) Uani 1.00 1 d . . .
C(322) C 0.2956(4) 0.1390(3) 1.1411(3) 0.0592(19) Uani 1.00 1 d . . .
C(323) C 0.2936(4) 0.0897(3) 1.1098(3) 0.0583(18) Uani 1.00 1 d . . .
C(324) C 0.2178(3) 0.0763(2) 1.0935(2) 0.0384(12) Uani 1.00 1 d . . .
C(325) C 0.0069(3) 0.0695(2) 1.2460(2) 0.0261(9) Uani 1.00 1 d . . .
C(326) C 0.0105(3) 0.1224(2) 1.2755(2) 0.0327(11) Uani 1.00 1 d . . .
C(327) C 0.0750(4) 0.1267(3) 1.3039(2) 0.0480(15) Uani 1.00 1 d . . .
C(328) C 0.1372(4) 0.0789(3) 1.3022(3) 0.0531(17) Uani 1.00 1 d . . .
C(329) C 0.1343(3) 0.0263(3) 1.2730(3) 0.0481(15) Uani 1.00 1 d . . .
C(330) C 0.0685(3) 0.0212(2) 1.2446(2) 0.0315(10) Uani 1.00 1 d . . .
C(331) C -0.1663(3) 0.1019(2) 1.2499(2) 0.0298(10) Uani 1.00 1 d . . .
C(332) C -0.2128(3) 0.1514(3) 1.2254(2) 0.0384(12) Uani 1.00 1 d . . .
C(333) C -0.2846(3) 0.1772(3) 1.2609(3) 0.0483(15) Uani 1.00 1 d . . .
C(334) C -0.3099(3) 0.1543(3) 1.3226(3) 0.0475(15) Uani 1.00 1 d . . .
C(335) C -0.2645(4) 0.1046(2) 1.3472(2) 0.0445(14) Uani 1.00 1 d . . .
C(336) C -0.1940(3) 0.0780(2) 1.3111(2) 0.0366(12) Uani 1.00 1 d . . .
C(401) C 0.6355(10) 0.4967(8) 0.4578(8) 0.154(6) Uani 1.00 1 d . . .
C(402) C 0.1793(11) 0.8139(11) 0.0671(8) 0.177(7) Uani 1.00 1 d . . .
H(1) H -0.0129 0.3017 0.5556 0.031 Uiso 1.00 1 c R . .
H(2) H -0.0424 0.2526 0.5207 0.031 Uiso 1.00 1 c R . .
H(3) H 0.1112 0.3373 0.4644 0.032 Uiso 1.00 1 c R . .
H(4) H 0.0863 0.2968 0.4204 0.032 Uiso 1.00 1 c R . .
H(5) H 0.2596 0.3612 0.3962 0.029 Uiso 1.00 1 c R . .
H(6) H 0.2499 0.3284 0.3425 0.029 Uiso 1.00 1 c R . .
H(7) H 0.2300 0.1153 0.6098 0.027 Uiso 1.00 1 c R . .
H(8) H 0.2564 0.0563 0.5752 0.027 Uiso 1.00 1 c R . .
H(9) H 0.3356 0.0782 0.6809 0.030 Uiso 1.00 1 c R . .
H(10) H 0.3400 0.0177 0.6481 0.030 Uiso 1.00 1 c R . .
H(11) H 0.3966 -0.0082 0.7641 0.031 Uiso 1.00 1 c R . .
H(12) H 0.3988 -0.0599 0.7219 0.031 Uiso 1.00 1 c R . .
H(13) H 0.1123 0.2730 0.9201 0.035 Uiso 1.00 1 c R . .
H(14) H 0.0540 0.2276 0.9002 0.035 Uiso 1.00 1 c R . .
H(15) H 0.0666 0.2085 1.0355 0.034 Uiso 1.00 1 c R . .
H(16) H 0.0042 0.1716 1.0112 0.034 Uiso 1.00 1 c R . .
H(17) H -0.0272 0.1633 1.1488 0.030 Uiso 1.00 1 c R . .
H(18) H -0.0853 0.1304 1.1181 0.030 Uiso 1.00 1 c R . .
H(19) H -0.2560 0.2783 0.7047 0.037 Uiso 1.00 1 c R . .
H(20) H -0.2476 0.2167 0.7951 0.054 Uiso 1.00 1 c R . .
H(21) H -0.1370 0.1392 0.7969 0.055 Uiso 1.00 1 c R . .
H(22) H -0.0353 0.1272 0.7051 0.052 Uiso 1.00 1 c R . .
H(23) H -0.0457 0.1896 0.6155 0.042 Uiso 1.00 1 c R . .
H(24) H -0.1810 0.1572 0.5709 0.034 Uiso 1.00 1 c R . .
H(25) H -0.2556 0.1061 0.5155 0.039 Uiso 1.00 1 c R . .
H(26) H -0.3410 0.1655 0.4615 0.043 Uiso 1.00 1 c R . .
H(27) H -0.3530 0.2795 0.4585 0.039 Uiso 1.00 1 c R . .
H(28) H -0.2791 0.3321 0.5128 0.035 Uiso 1.00 1 c R . .
H(29) H -0.0554 0.2307 0.4270 0.046 Uiso 1.00 1 c R . .
H(30) H -0.1270 0.1987 0.3614 0.067 Uiso 1.00 1 c R . .
H(31) H -0.1939 0.2753 0.3053 0.080 Uiso 1.00 1 c R . .
H(32) H -0.1975 0.3851 0.3180 0.094 Uiso 1.00 1 c R . .
H(33) H -0.1272 0.4185 0.3868 0.063 Uiso 1.00 1 c R . .
H(34) H 0.1341 0.2829 0.3107 0.050 Uiso 1.00 1 c R . .
H(35) H 0.0877 0.2624 0.2283 0.065 Uiso 1.00 1 c R . .
H(36) H 0.0265 0.3456 0.1740 0.098 Uiso 1.00 1 c R . .
H(37) H 0.0159 0.4507 0.1989 0.139 Uiso 1.00 1 c R . .
H(38) H 0.0535 0.4714 0.2858 0.101 Uiso 1.00 1 c R . .
H(39) H 0.3557 0.3173 0.2366 0.065 Uiso 1.00 1 c R . .
H(40) H 0.3488 0.3022 0.1387 0.076 Uiso 1.00 1 c R . .
H(41) H 0.3166 0.3898 0.0749 0.181 Uiso 1.00 1 c R . .
H(42) H 0.2377 0.4731 0.1207 0.227 Uiso 1.00 1 c R . .
H(43) H 0.2668 0.4992 0.2083 0.167 Uiso 1.00 1 c R . .
H(44) H 0.3954 0.2929 0.3317 0.070 Uiso 1.00 1 c R . .
H(45) H 0.5315 0.2535 0.3398 0.095 Uiso 1.00 1 c R . .
H(46) H 0.6402 0.3246 0.3308 0.112 Uiso 1.00 1 c R . .
H(47) H 0.6233 0.4402 0.2952 0.125 Uiso 1.00 1 c R . .
H(48) H 0.4859 0.4785 0.2956 0.102 Uiso 1.00 1 c R . .
H(49) H 0.1100 0.2103 0.5970 0.037 Uiso 1.00 1 c R . .
H(50) H 0.0955 0.3168 0.6230 0.045 Uiso 1.00 1 c R . .
H(51) H 0.1941 0.3982 0.5684 0.046 Uiso 1.00 1 c R . .
H(52) H 0.3235 0.2688 0.4644 0.037 Uiso 1.00 1 c R . .
H(53) H 0.1005 0.0757 0.6080 0.040 Uiso 1.00 1 c R . .
H(54) H -0.0357 0.0345 0.6152 0.047 Uiso 1.00 1 c R . .
H(55) H -0.0913 0.0512 0.5300 0.044 Uiso 1.00 1 c R . .
H(56) H -0.0111 0.1097 0.4386 0.043 Uiso 1.00 1 c R . .
H(57) H 0.1249 0.1478 0.4312 0.040 Uiso 1.00 1 c R . .
H(58) H 0.2718 0.2007 0.6529 0.032 Uiso 1.00 1 c R . .
H(59) H 0.2938 0.3076 0.6693 0.044 Uiso 1.00 1 c R . .
H(60) H 0.4223 0.3612 0.6229 0.055 Uiso 1.00 1 c R . .
H(61) H 0.5315 0.3095 0.5610 0.066 Uiso 1.00 1 c R . .
H(62) H 0.5066 0.2061 0.5367 0.051 Uiso 1.00 1 c R . .
H(63) H 0.4107 0.0974 0.7738 0.033 Uiso 1.00 1 c R . .
H(64) H 0.4559 0.1872 0.8069 0.043 Uiso 1.00 1 c R . .
H(65) H 0.5792 0.2465 0.7478 0.061 Uiso 1.00 1 c R . .
H(66) H 0.6473 0.2198 0.6536 0.061 Uiso 1.00 1 c R . .
H(67) H 0.6057 0.1256 0.6226 0.047 Uiso 1.00 1 c R . .
H(68) H 0.4474 -0.0375 0.8845 0.054 Uiso 1.00 1 c R . .
H(69) H 0.4916 0.0377 0.9365 0.074 Uiso 1.00 1 c R . .
H(70) H 0.6111 0.1014 0.8938 0.081 Uiso 1.00 1 c R . .
H(71) H 0.6901 0.0933 0.7946 0.073 Uiso 1.00 1 c R . .
H(72) H 0.6522 0.0144 0.7428 0.049 Uiso 1.00 1 c R . .
H(73) H 0.5514 -0.2073 0.7929 0.069 Uiso 1.00 1 c R . .
H(74) H 0.4780 -0.2955 0.8637 0.110 Uiso 1.00 1 c R . .
H(75) H 0.3433 -0.2818 0.9241 0.108 Uiso 1.00 1 c R . .
H(76) H 0.2763 -0.1792 0.9166 0.082 Uiso 1.00 1 c R . .
H(77) H 0.3474 -0.0903 0.8495 0.053 Uiso 1.00 1 c R . .
H(78) H 0.2060 0.3503 0.8934 0.071 Uiso 1.00 1 c R . .
H(79) H 0.3150 0.4251 0.8823 0.083 Uiso 1.00 1 c R . .
H(80) H 0.4434 0.4186 0.8109 0.083 Uiso 1.00 1 c R . .
H(81) H 0.4639 0.3380 0.7473 0.074 Uiso 1.00 1 c R . .
H(82) H 0.3539 0.2611 0.7601 0.050 Uiso 1.00 1 c R . .
H(83) H 0.1952 0.3841 0.7629 0.057 Uiso 1.00 1 c R . .
H(84) H 0.1062 0.4505 0.7118 0.063 Uiso 1.00 1 c R . .
H(85) H -0.0213 0.4104 0.7050 0.058 Uiso 1.00 1 c R . .
H(86) H -0.0640 0.3028 0.7457 0.061 Uiso 1.00 1 c R . .
H(87) H 0.0267 0.2336 0.7920 0.053 Uiso 1.00 1 c R . .
H(88) H 0.1920 0.2610 1.0147 0.062 Uiso 1.00 1 c R . .
H(89) H 0.3254 0.3009 1.0201 0.081 Uiso 1.00 1 c R . .
H(90) H 0.4507 0.2454 0.9779 0.084 Uiso 1.00 1 c R . .
H(91) H 0.4466 0.1636 0.9232 0.071 Uiso 1.00 1 c R . .
H(92) H 0.3150 0.1247 0.9175 0.054 Uiso 1.00 1 c R . .
H(93) H 0.1034 0.1953 1.1494 0.047 Uiso 1.00 1 c R . .
H(94) H 0.2265 0.2115 1.1803 0.061 Uiso 1.00 1 c R . .
H(95) H 0.3468 0.1469 1.1528 0.072 Uiso 1.00 1 c R . .
H(96) H 0.3439 0.0638 1.0981 0.069 Uiso 1.00 1 c R . .
H(97) H 0.2159 0.0400 1.0725 0.048 Uiso 1.00 1 c R . .
H(98) H -0.0321 0.1558 1.2766 0.039 Uiso 1.00 1 c R . .
H(99) H 0.0762 0.1629 1.3249 0.058 Uiso 1.00 1 c R . .
H(100) H 0.1824 0.0820 1.3213 0.064 Uiso 1.00 1 c R . .
H(101) H 0.1774 -0.0069 1.2718 0.058 Uiso 1.00 1 c R . .
H(102) H 0.0664 -0.0157 1.2240 0.039 Uiso 1.00 1 c R . .
H(103) H -0.1945 0.1681 1.1830 0.046 Uiso 1.00 1 c R . .
H(104) H -0.3175 0.2104 1.2428 0.059 Uiso 1.00 1 c R . .
H(105) H -0.3577 0.1732 1.3480 0.056 Uiso 1.00 1 c R . .
H(106) H -0.2825 0.0880 1.3897 0.054 Uiso 1.00 1 c R . .
H(107) H -0.1629 0.0430 1.3290 0.045 Uiso 1.00 1 c R . .
H(108) H 0.3098 0.3743 0.4918 0.048 Uiso 1.00 1 c R . .
H(109) H 0.6727 0.4896 0.4861 0.185 Uiso 1.00 1 c R . .
H(110) H 0.5979 0.5344 0.4678 0.185 Uiso 1.00 1 c R . .
H(111) H 0.1610 0.8587 0.0539 0.213 Uiso 1.00 1 c R . .
H(112) H 0.1492 0.8021 0.1104 0.213 Uiso 1.00 1 c R . .

loop_
_atom_site_aniso_label
_atom_site_aniso_U_11
_atom_site_aniso_U_22
_atom_site_aniso_U_33
_atom_site_aniso_U_12
_atom_site_aniso_U_13
_atom_site_aniso_U_23
Cu(1) 0.0339(3) 0.0202(2) 0.0433(3) 0.0029(2) -0.0032(2) -0.0098(2)
Cu(2) 0.0370(3) 0.0189(2) 0.0385(3) -0.0006(2) -0.0042(2) -0.0072(2)
Cu(3) 0.0340(3) 0.0199(2) 0.0454(3) -0.0004(2) -0.0013(2) -0.0100(2)
Cu(4) 0.0450(4) 0.0222(3) 0.0540(4) -0.0053(2) 0.0103(3) -0.0115(2)
Cu(5) 0.0303(3) 0.0416(3) 0.0239(3) 0.0064(2) -0.0021(2) -0.0072(2)
Cu(6) 0.0258(3) 0.0291(3) 0.0293(3) 0.0037(2) -0.0025(2) -0.0089(2)
Cu(7) 0.0294(3) 0.0382(3) 0.0250(3) 0.0115(2) -0.0043(2) -0.0073(2)
Cu(8) 0.0323(3) 0.0349(3) 0.0295(3) 0.0107(2) -0.0065(2) -0.0086(2)
Cu(9) 0.0365(3) 0.0267(3) 0.0268(3) -0.0040(2) -0.0027(2) -0.0058(2)
Cu(10) 0.0422(3) 0.0265(3) 0.0278(3) -0.0040(2) -0.0029(2) -0.0075(2)
Cu(11) 0.0451(4) 0.0262(3) 0.0291(3) -0.0056(2) -0.0032(2) -0.0081(2)
Cu(12) 0.0467(4) 0.0271(3) 0.0304(3) -0.0098(2) -0.0032(2) -0.0069(2)
Cl(1) 0.0288(7) 0.0355(7) 0.0858(11) -0.0069(5) 0.0053(7) -0.0233(7)
Cl(2) 0.0271(6) 0.0236(5) 0.0374(6) 0.0029(4) -0.0073(5) -0.0032(4)
Cl(3) 0.0281(5) 0.0193(4) 0.0301(5) 0.0016(4) -0.0058(4) -0.0026(4)
Cl(4) 0.0465(7) 0.0236(5) 0.0363(6) -0.0047(5) 0.0001(5) -0.0038(4)
Cl(5) 0.0347(6) 0.0231(5) 0.0302(6) 0.0069(4) -0.0098(5) -0.0027(4)
Cl(6) 0.0230(5) 0.0277(5) 0.0264(5) -0.0003(4) -0.0033(4) -0.0029(4)
Cl(7) 0.0217(5) 0.0221(5) 0.0241(5) -0.0007(4) -0.0045(4) -0.0037(4)
Cl(8) 0.0249(5) 0.0272(5) 0.0328(6) 0.0027(4) -0.0092(4) -0.0027(4)
Cl(9) 0.0404(7) 0.0358(6) 0.0205(5) -0.0069(5) -0.0042(5) -0.0015(4)
Cl(10) 0.0248(5) 0.0306(5) 0.0285(5) -0.0009(4) -0.0002(4) -0.0056(4)
Cl(11) 0.0364(6) 0.0253(5) 0.0242(5) -0.0019(4) -0.0023(4) -0.0047(4)
Cl(12) 0.0354(6) 0.0260(5) 0.0243(5) -0.0011(4) -0.0025(4) -0.0035(4)
Cl(21) 0.120(2) 0.091(2) 0.273(5) -0.0092(19) -0.063(3) -0.061(2)
Cl(22) 0.219(5) 0.097(2) 0.239(5) -0.024(2) -0.089(4) 0.024(3)
Cl(23) 0.095(2) 0.183(4) 0.163(3) 0.009(2) -0.021(2) -0.005(3)
Cl(24) 0.212(5) 0.245(5) 0.114(2) -0.065(4) -0.057(3) -0.035(3)
P(1) 0.0218(5) 0.0159(5) 0.0274(6) -0.0005(4) -0.0031(4) -0.0038(4)
P(2) 0.0224(5) 0.0170(5) 0.0251(5) -0.0018(4) -0.0039(4) -0.0047(4)
P(3) 0.0215(5) 0.0175(5) 0.0260(6) -0.0013(4) -0.0016(4) -0.0045(4)
P(4) 0.0252(6) 0.0205(5) 0.0344(6) -0.0020(4) 0.0033(5) -0.0060(4)
P(5) 0.0203(5) 0.0222(5) 0.0214(5) 0.0040(4) -0.0053(4) -0.0050(4)
P(6) 0.0198(5) 0.0189(5) 0.0239(5) 0.0028(4) -0.0063(4) -0.0045(4)
P(7) 0.0196(5) 0.0239(5) 0.0211(5) 0.0038(4) -0.0050(4) -0.0043(4)
P(8) 0.0261(6) 0.0234(5) 0.0228(5) 0.0032(4) -0.0072(4) -0.0018(4)
P(9) 0.0364(7) 0.0229(5) 0.0211(5) -0.0037(5) -0.0048(5) -0.0006(4)
P(10) 0.0299(6) 0.0224(5) 0.0193(5) -0.0030(4) -0.0029(4) -0.0021(4)
P(11) 0.0250(6) 0.0229(5) 0.0180(5) -0.0014(4) -0.0025(4) -0.0040(4)
P(12) 0.0246(6) 0.0239(5) 0.0205(5) -0.0024(4) -0.0028(4) -0.0055(4)
C(1) 0.024(2) 0.021(2) 0.030(2) -0.0018(17) -0.0043(19) -0.0037(18)
C(2) 0.028(2) 0.022(2) 0.028(2) -0.0014(18) -0.007(2) -0.0027(18)
C(3) 0.021(2) 0.022(2) 0.025(2) -0.0042(17) -0.0007(18) -0.0007(17)
C(4) 0.020(2) 0.024(2) 0.022(2) 0.0021(17) -0.0049(17) -0.0036(17)
C(5) 0.023(2) 0.024(2) 0.025(2) 0.0015(17) -0.0074(18) -0.0009(17)
C(6) 0.026(2) 0.024(2) 0.025(2) 0.0077(18) -0.0091(19) -0.0061(17)
C(7) 0.034(2) 0.027(2) 0.020(2) -0.001(2) -0.0030(19) 0.0006(18)
C(8) 0.026(2) 0.029(2) 0.024(2) 0.0014(19) -0.0036(19) -0.0007(18)
C(9) 0.026(2) 0.028(2) 0.020(2) 0.0003(18) -0.0046(18) -0.0050(18)
C(101) 0.026(2) 0.019(2) 0.031(2) -0.0051(18) -0.010(2) -0.0010(18)
C(102) 0.030(2) 0.023(2) 0.035(2) -0.0027(19) -0.004(2) -0.0035(19)
C(103) 0.054(3) 0.036(2) 0.035(2) -0.016(2) -0.006(2) -0.001(2)
C(104) 0.058(3) 0.036(3) 0.043(3) -0.010(2) -0.019(3) 0.010(2)
C(105) 0.036(3) 0.030(2) 0.060(3) -0.003(2) -0.019(2) 0.010(2)
C(106) 0.032(2) 0.028(2) 0.038(2) -0.002(2) -0.005(2) 0.005(2)
C(107) 0.016(2) 0.018(2) 0.032(2) -0.0011(16) 0.0011(18) -0.0056(17)
C(108) 0.023(2) 0.022(2) 0.034(2) -0.0032(18) -0.002(2) -0.0044(19)
C(109) 0.031(2) 0.025(2) 0.038(2) -0.008(2) 0.002(2) -0.008(2)
C(110) 0.028(2) 0.043(3) 0.034(2) -0.011(2) -0.001(2) -0.015(2)
C(111) 0.026(2) 0.036(2) 0.035(2) -0.004(2) -0.008(2) -0.004(2)
C(112) 0.023(2) 0.028(2) 0.033(2) -0.0045(19) -0.001(2) -0.005(2)
C(113) 0.026(2) 0.033(2) 0.031(2) -0.008(2) -0.005(2) -0.006(2)
C(114) 0.030(2) 0.040(2) 0.039(3) -0.007(2) 0.005(2) -0.019(2)
C(115) 0.040(3) 0.076(4) 0.052(3) -0.024(3) 0.005(3) -0.040(3)
C(116) 0.053(4) 0.106(6) 0.051(4) -0.032(4) -0.016(3) -0.023(4)
C(117) 0.077(5) 0.095(6) 0.071(5) -0.028(4) -0.049(4) 0.004(4)
C(118) 0.056(3) 0.047(3) 0.062(4) -0.011(3) -0.036(3) 0.007(3)
C(119) 0.028(2) 0.028(2) 0.030(2) -0.0038(19) -0.005(2) -0.0039(19)
C(120) 0.052(3) 0.037(2) 0.039(3) 0.004(2) -0.013(2) -0.018(2)
C(121) 0.069(4) 0.061(4) 0.040(3) -0.017(3) -0.012(3) -0.021(3)
C(122) 0.114(7) 0.095(6) 0.058(4) -0.015(5) -0.050(5) -0.018(4)
C(123) 0.142(10) 0.092(7) 0.101(8) 0.013(7) -0.064(7) -0.001(6)
C(124) 0.139(8) 0.048(4) 0.081(5) 0.018(4) -0.075(6) -0.008(3)
C(125) 0.053(3) 0.030(2) 0.030(2) 0.004(2) 0.003(2) -0.003(2)
C(126) 0.086(5) 0.036(3) 0.037(3) -0.010(3) -0.013(3) -0.000(2)
C(127) 0.078(5) 0.062(4) 0.043(3) -0.012(3) 0.002(3) -0.022(3)
C(128) 0.117(8) 0.090(7) 0.077(6) 0.018(6) -0.011(5) -0.007(5)
C(129) 0.122(9) 0.098(8) 0.087(7) 0.015(7) -0.014(6) -0.009(6)
C(130) 0.111(8) 0.083(6) 0.074(6) 0.016(5) -0.012(5) -0.006(5)
C(131) 0.026(2) 0.038(2) 0.050(3) -0.005(2) -0.000(2) -0.013(2)
C(132) 0.032(3) 0.035(3) 0.100(5) -0.003(2) -0.019(3) 0.007(3)
C(133) 0.032(3) 0.049(4) 0.140(8) 0.005(3) -0.015(4) 0.022(4)
C(134) 0.041(4) 0.081(6) 0.178(11) 0.007(4) -0.046(5) -0.017(6)
C(135) 0.047(4) 0.082(6) 0.240(15) -0.005(4) -0.046(7) -0.046(8)
C(136) 0.042(4) 0.049(4) 0.169(10) -0.003(3) -0.019(5) -0.019(5)
C(201) 0.026(2) 0.020(2) 0.028(2) 0.0045(17) -0.0122(19) -0.0018(17)
C(202) 0.026(2) 0.029(2) 0.036(2) 0.0047(19) -0.012(2) -0.006(2)
C(203) 0.040(3) 0.035(2) 0.041(3) 0.017(2) -0.018(2) -0.015(2)
C(204) 0.056(3) 0.020(2) 0.051(3) 0.011(2) -0.028(2) -0.011(2)
C(205) 0.047(3) 0.027(2) 0.045(3) -0.004(2) -0.020(2) 0.003(2)
C(206) 0.032(2) 0.028(2) 0.031(2) -0.003(2) -0.010(2) -0.0003(19)
C(207) 0.024(2) 0.023(2) 0.027(2) 0.0032(18) -0.0046(19) -0.0100(18)
C(208) 0.030(2) 0.033(2) 0.036(2) -0.001(2) -0.009(2) -0.005(2)
C(209) 0.029(2) 0.044(3) 0.042(3) -0.003(2) -0.003(2) -0.008(2)
C(210) 0.025(2) 0.029(2) 0.059(3) 0.002(2) -0.010(2) -0.015(2)
C(211) 0.033(2) 0.034(2) 0.049(3) 0.005(2) -0.021(2) -0.013(2)
C(212) 0.034(2) 0.031(2) 0.033(2) 0.003(2) -0.013(2) -0.006(2)
C(213) 0.025(2) 0.021(2) 0.032(2) -0.0001(18) -0.011(2) -0.0050(18)
C(214) 0.029(2) 0.025(2) 0.026(2) 0.0001(19) -0.007(2) -0.0056(18)
C(215) 0.045(3) 0.028(2) 0.038(2) 0.005(2) -0.014(2) -0.009(2)
C(216) 0.045(3) 0.024(2) 0.072(4) -0.003(2) -0.017(3) -0.012(2)
C(217) 0.034(3) 0.031(2) 0.093(5) -0.012(2) 0.000(3) -0.019(3)
C(218) 0.029(2) 0.032(2) 0.064(3) -0.001(2) 0.001(2) -0.019(2)
C(219) 0.014(2) 0.031(2) 0.026(2) -0.0009(17) -0.0044(18) -0.0040(18)
C(220) 0.023(2) 0.027(2) 0.030(2) -0.0014(18) -0.0026(19) -0.0072(19)
C(221) 0.038(3) 0.033(2) 0.038(2) 0.002(2) -0.005(2) -0.012(2)
C(222) 0.045(3) 0.051(3) 0.058(3) -0.013(2) -0.012(3) -0.024(3)
C(223) 0.046(3) 0.057(3) 0.049(3) -0.032(3) 0.002(2) -0.011(3)
C(224) 0.040(3) 0.047(3) 0.027(2) -0.015(2) -0.002(2) -0.010(2)
C(225) 0.030(2) 0.031(2) 0.034(2) 0.005(2) -0.016(2) -0.010(2)
C(226) 0.049(3) 0.046(3) 0.038(3) 0.003(2) -0.009(2) -0.015(2)
C(227) 0.081(5) 0.072(4) 0.048(3) 0.016(4) -0.025(3) -0.038(3)
C(228) 0.076(5) 0.070(5) 0.098(6) 0.014(4) -0.050(5) -0.056(4)
C(229) 0.047(3) 0.043(3) 0.105(6) -0.002(2) -0.035(4) -0.023(3)
C(230) 0.034(2) 0.040(3) 0.052(3) 0.001(2) -0.016(2) -0.011(2)
C(231) 0.038(3) 0.037(2) 0.031(2) -0.007(2) -0.012(2) 0.012(2)
C(232) 0.052(3) 0.036(3) 0.070(4) -0.002(2) -0.011(3) 0.014(3)
C(233) 0.079(6) 0.051(4) 0.131(8) -0.009(4) -0.023(6) 0.041(5)
C(234) 0.069(5) 0.082(6) 0.101(7) -0.026(4) -0.016(5) 0.053(5)
C(235) 0.042(3) 0.094(6) 0.054(4) -0.019(3) -0.005(3) 0.023(4)
C(236) 0.040(3) 0.052(3) 0.036(3) -0.009(2) -0.010(2) 0.007(2)
C(301) 0.048(3) 0.028(2) 0.028(2) -0.007(2) -0.014(2) 0.002(2)
C(302) 0.076(4) 0.045(3) 0.048(3) -0.023(3) -0.000(3) -0.017(2)
C(303) 0.084(5) 0.059(4) 0.063(4) -0.039(4) 0.006(4) -0.020(3)
C(304) 0.077(5) 0.049(4) 0.082(5) -0.031(3) -0.027(4) 0.001(3)
C(305) 0.040(3) 0.061(4) 0.073(4) -0.009(3) -0.003(3) -0.001(3)
C(306) 0.040(3) 0.040(3) 0.045(3) 0.002(2) -0.012(2) -0.005(2)
C(307) 0.047(3) 0.024(2) 0.029(2) -0.002(2) -0.008(2) -0.0012(19)
C(308) 0.055(3) 0.034(2) 0.047(3) -0.005(2) -0.013(2) 0.013(2)
C(309) 0.061(4) 0.037(3) 0.054(3) -0.003(2) -0.012(3) 0.013(2)
C(310) 0.057(4) 0.047(3) 0.038(3) 0.012(3) -0.017(2) 0.002(2)
C(311) 0.061(4) 0.046(3) 0.052(3) 0.009(3) -0.028(3) -0.010(2)
C(312) 0.057(3) 0.037(3) 0.040(3) -0.004(2) -0.022(2) -0.002(2)
C(313) 0.033(2) 0.028(2) 0.024(2) -0.006(2) -0.004(2) 0.0031(19)
C(314) 0.049(3) 0.051(3) 0.054(3) -0.008(2) -0.011(3) -0.019(3)
C(315) 0.063(4) 0.078(5) 0.067(4) -0.025(4) -0.016(3) -0.031(4)
C(316) 0.039(3) 0.105(6) 0.062(4) -0.025(4) -0.007(3) -0.022(4)
C(317) 0.036(3) 0.086(5) 0.053(4) -0.006(3) -0.010(3) -0.016(3)
C(318) 0.041(3) 0.057(3) 0.032(2) 0.000(2) -0.007(2) -0.006(2)
C(319) 0.026(2) 0.028(2) 0.026(2) -0.0028(19) -0.0052(19) 0.0029(19)
C(320) 0.034(2) 0.046(3) 0.040(3) -0.004(2) -0.011(2) -0.012(2)
C(321) 0.047(3) 0.060(4) 0.050(3) -0.019(3) -0.020(3) -0.007(3)
C(322) 0.042(3) 0.069(4) 0.070(4) -0.017(3) -0.030(3) 0.009(3)
C(323) 0.036(3) 0.069(4) 0.066(4) 0.016(3) -0.017(3) 0.003(3)
C(324) 0.029(2) 0.040(3) 0.040(3) 0.004(2) -0.005(2) 0.002(2)
C(325) 0.030(2) 0.029(2) 0.017(2) -0.0068(19) -0.0032(19) 0.0021(17)
C(326) 0.036(2) 0.036(2) 0.028(2) -0.005(2) -0.009(2) -0.009(2)
C(327) 0.058(4) 0.060(3) 0.031(2) -0.019(3) -0.018(2) -0.008(2)
C(328) 0.046(3) 0.070(4) 0.047(3) -0.021(3) -0.030(3) 0.018(3)
C(329) 0.030(3) 0.058(3) 0.051(3) -0.002(2) -0.013(2) 0.011(3)
C(330) 0.028(2) 0.035(2) 0.029(2) 0.001(2) -0.005(2) 0.000(2)
C(331) 0.025(2) 0.036(2) 0.028(2) -0.005(2) -0.001(2) -0.012(2)
C(332) 0.025(2) 0.055(3) 0.036(2) 0.003(2) -0.004(2) -0.015(2)
C(333) 0.028(2) 0.056(3) 0.064(4) 0.010(2) -0.011(2) -0.025(3)
C(334) 0.028(2) 0.055(3) 0.057(3) -0.009(2) 0.007(2) -0.033(3)
C(335) 0.048(3) 0.037(3) 0.038(3) -0.019(2) 0.015(2) -0.013(2)
C(336) 0.037(3) 0.031(2) 0.033(2) -0.005(2) 0.008(2) -0.006(2)
C(401) 0.136(12) 0.149(13) 0.214(17) -0.034(10) -0.113(13) -0.019(11)
C(402) 0.156(15) 0.24(2) 0.171(16) 0.033(14) -0.073(13) -0.097(15)

loop_
_atom_type_symbol
_atom_type_description
_atom_type_scat_dispersion_real
_atom_type_scat_dispersion_imag
_atom_type_scat_source
C C 0.003 0.002
;
International Tables for Crystallography
(1992, Vol. C, Tables 4.2.6.8 and 6.1.1.4)
;
H H 0.000 0.000
;
International Tables for Crystallography
(1992, Vol. C, Table 6.1.1.4)
;
Cl Cl 0.148 0.159
;
International Tables for Crystallography
(1992, Vol. C, Tables 4.2.6.8 and 6.1.1.4)
;
Cu Cu 0.320 1.265
;
International Tables for Crystallography
(1992, Vol. C, Tables 4.2.6.8 and 6.1.1.4)
;
P P 0.102 0.094
;
International Tables for Crystallography
(1992, Vol. C, Tables 4.2.6.8 and 6.1.1.4)
;
O O 0.011 0.006
;
International Tables for Crystallography
(1992, Vol. C, Tables 4.2.6.8 and 6.1.1.4)
;

loop_
_geom_angle_atom_site_label_1
_geom_angle_atom_site_label_2
_geom_angle_atom_site_label_3
_geom_angle
_geom_angle_publ_flag
_geom_angle_site_symmetry_1
_geom_angle_site_symmetry_2
_geom_angle_site_symmetry_3
Cu(4) Cu(1) Cl(1) 50.64(4) yes 2_566 . .
Cu(4) Cu(1) Cl(2) 78.68(3) yes 2_566 . .
Cu(4) Cu(1) P(1) 153.32(4) yes 2_566 . .
Cl(1) Cu(1) Cl(2) 103.07(5) yes . . .
Cl(1) Cu(1) P(1) 122.84(5) yes . . .
Cl(2) Cu(1) P(1) 125.39(4) yes . . .
Cl(2) Cu(2) Cl(3) 102.38(4) yes . . .
Cl(2) Cu(2) P(2) 124.08(5) yes . . .
Cl(3) Cu(2) P(2) 126.32(4) yes . . .
Cl(2) Cu(3) Cl(3) 98.94(4) yes 2_566 . .
Cl(2) Cu(3) Cl(4) 102.75(5) yes 2_566 . .
Cl(2) Cu(3) P(3) 105.20(5) yes 2_566 . .
Cl(3) Cu(3) Cl(4) 102.57(4) yes . . .
Cl(3) Cu(3) P(3) 126.38(5) yes . . .
Cl(4) Cu(3) P(3) 117.20(4) yes . . .
Cu(1) Cu(4) Cl(1) 54.81(4) yes 2_566 . 2_566
Cu(1) Cu(4) Cl(4) 61.06(4) yes 2_566 . .
Cu(1) Cu(4) P(4) 146.33(4) yes 2_566 . .
Cl(1) Cu(4) Cl(4) 99.96(5) yes 2_566 . .
Cl(1) Cu(4) P(4) 141.56(6) yes 2_566 . .
Cl(4) Cu(4) P(4) 118.45(6) yes . . .
Cu(8) Cu(5) Cl(5) 52.75(3) yes 2_656 . .
Cu(8) Cu(5) Cl(6) 71.25(3) yes 2_656 . .
Cu(8) Cu(5) P(5) 158.98(4) yes 2_656 . .
Cl(5) Cu(5) Cl(6) 103.93(4) yes . . .
Cl(5) Cu(5) P(5) 125.66(5) yes . . .
Cl(6) Cu(5) P(5) 124.36(5) yes . . .
Cl(6) Cu(6) Cl(7) 104.88(4) yes . . .
Cl(6) Cu(6) Cl(7) 100.22(4) yes . . 2_656
Cl(6) Cu(6) P(6) 120.24(4) yes . . .
Cl(7) Cu(6) Cl(7) 93.26(4) yes . . 2_656
Cl(7) Cu(6) P(6) 131.06(5) yes . . .
Cl(7) Cu(6) P(6) 96.26(4) yes 2_656 . .
Cl(7) Cu(7) Cl(8) 101.83(4) yes . . .
Cl(7) Cu(7) P(7) 128.49(5) yes . . .
Cl(8) Cu(7) P(7) 120.05(5) yes . . .
Cu(5) Cu(8) Cl(5) 55.36(3) yes 2_656 . 2_656
Cu(5) Cu(8) Cl(8) 62.18(3) yes 2_656 . .
Cu(5) Cu(8) P(8) 148.42(5) yes 2_656 . .
Cl(5) Cu(8) Cl(8) 98.31(4) yes 2_656 . .
Cl(5) Cu(8) P(8) 135.44(4) yes 2_656 . .
Cl(8) Cu(8) P(8) 125.74(5) yes . . .
Cl(9) Cu(9) Cl(10) 98.06(5) yes . . .
Cl(9) Cu(9) P(9) 123.56(5) yes . . .
Cl(10) Cu(9) P(9) 136.38(6) yes . . .
Cl(10) Cu(10) Cl(11) 101.01(4) yes . . .
Cl(10) Cu(10) P(10) 122.57(4) yes . . .
Cl(11) Cu(10) P(10) 131.01(5) yes . . .
Cl(11) Cu(11) Cl(12) 102.51(4) yes . . .
Cl(11) Cu(11) P(11) 127.75(4) yes . . .
Cl(12) Cu(11) P(11) 126.08(5) yes . . .
Cl(9) Cu(12) Cl(12) 101.98(4) yes 2_557 . .
Cl(9) Cu(12) P(12) 124.15(5) yes 2_557 . .
Cl(12) Cu(12) P(12) 122.63(5) yes . . .
Cu(1) Cl(1) Cu(4) 74.54(5) yes . . 2_566
Cu(1) Cl(2) Cu(2) 92.89(4) yes . . .
Cu(1) Cl(2) Cu(3) 76.84(4) yes . . 2_566
Cu(2) Cl(2) Cu(3) 82.27(4) yes . . 2_566
Cu(2) Cl(3) Cu(3) 92.25(4) yes . . .
Cu(3) Cl(4) Cu(4) 80.24(4) yes . . .
Cu(5) Cl(5) Cu(8) 71.89(4) yes . . 2_656
Cu(5) Cl(6) Cu(6) 96.05(4) yes . . .
Cu(6) Cl(7) Cu(6) 86.74(4) yes . . 2_656
Cu(6) Cl(7) Cu(7) 90.92(4) yes . . .
Cu(6) Cl(7) Cu(7) 79.10(3) yes 2_656 . .
Cu(7) Cl(8) Cu(8) 79.59(3) yes . . .
Cu(9) Cl(9) Cu(12) 77.69(4) yes . . 2_557
Cu(9) Cl(10) Cu(10) 80.47(4) yes . . .
Cu(10) Cl(11) Cu(11) 91.90(5) yes . . .
Cu(11) Cl(12) Cu(12) 93.80(4) yes . . .
Cu(1) P(1) C(1) 121.21(15) yes . . .
Cu(1) P(1) C(101) 112.85(16) yes . . .
Cu(1) P(1) C(107) 110.51(15) yes . . .
C(1) P(1) C(101) 102.3(2) yes . . .
C(1) P(1) C(107) 102.3(2) yes . . .
C(101) P(1) C(107) 106.2(2) yes . . .
Cu(2) P(2) C(1) 112.39(16) yes . . .
Cu(2) P(2) C(2) 116.55(16) yes . . .
Cu(2) P(2) C(113) 117.04(17) yes . . .
C(1) P(2) C(2) 98.7(2) yes . . .
C(1) P(2) C(113) 106.3(2) yes . . .
C(2) P(2) C(113) 103.8(2) yes . . .
Cu(3) P(3) C(2) 115.07(16) yes . . .
Cu(3) P(3) C(3) 114.68(16) yes . . .
Cu(3) P(3) C(119) 115.40(16) yes . . .
C(2) P(3) C(3) 100.0(2) yes . . .
C(2) P(3) C(119) 105.1(2) yes . . .
C(3) P(3) C(119) 104.8(2) yes . . .
Cu(4) P(4) C(3) 113.56(15) yes . . .
Cu(4) P(4) C(125) 114.78(18) yes . . .
Cu(4) P(4) C(131) 114.6(2) yes . . .
C(3) P(4) C(125) 103.9(2) yes . . .
C(3) P(4) C(131) 103.9(2) yes . . .
C(125) P(4) C(131) 104.9(2) yes . . .
Cu(5) P(5) C(4) 116.99(14) yes . . .
Cu(5) P(5) C(201) 116.03(14) yes . . .
Cu(5) P(5) C(207) 112.98(16) yes . . .
C(4) P(5) C(201) 102.4(2) yes . . .
C(4) P(5) C(207) 102.3(2) yes . . .
C(201) P(5) C(207) 104.4(2) yes . . .
Cu(6) P(6) C(4) 112.49(15) yes . . .
Cu(6) P(6) C(5) 113.90(15) yes . . .
Cu(6) P(6) C(213) 118.89(14) yes . . .
C(4) P(6) C(5) 96.6(2) yes . . .
C(4) P(6) C(213) 107.2(2) yes . . .
C(5) P(6) C(213) 105.2(2) yes . . .
Cu(7) P(7) C(5) 117.84(16) yes . . .
Cu(7) P(7) C(6) 113.65(15) yes . . .
Cu(7) P(7) C(219) 113.94(13) yes . . .
C(5) P(7) C(6) 98.7(2) yes . . .
C(5) P(7) C(219) 105.1(2) yes . . .
C(6) P(7) C(219) 105.9(2) yes . . .
Cu(8) P(8) C(6) 113.33(15) yes . . .
Cu(8) P(8) C(225) 113.14(16) yes . . .
Cu(8) P(8) C(231) 116.92(18) yes . . .
C(6) P(8) C(225) 104.1(2) yes . . .
C(6) P(8) C(231) 101.8(2) yes . . .
C(225) P(8) C(231) 106.2(2) yes . . .
Cu(9) P(9) C(7) 107.58(16) yes . . .
Cu(9) P(9) C(301) 123.67(18) yes . . .
Cu(9) P(9) C(307) 112.90(19) yes . . .
C(7) P(9) C(301) 106.4(2) yes . . .
C(7) P(9) C(307) 101.4(2) yes . . .
C(301) P(9) C(307) 102.5(2) yes . . .
Cu(10) P(10) C(7) 114.30(18) yes . . .
Cu(10) P(10) C(8) 114.30(17) yes . . .
Cu(10) P(10) C(313) 117.09(16) yes . . .
C(7) P(10) C(8) 98.9(2) yes . . .
C(7) P(10) C(313) 103.2(2) yes . . .
C(8) P(10) C(313) 107.0(2) yes . . .
Cu(11) P(11) C(8) 114.25(18) yes . . .
Cu(11) P(11) C(9) 112.88(16) yes . . .
Cu(11) P(11) C(319) 119.11(16) yes . . .
C(8) P(11) C(9) 98.4(2) yes . . .
C(8) P(11) C(319) 102.6(2) yes . . .
C(9) P(11) C(319) 107.2(2) yes . . .
Cu(12) P(12) C(9) 118.81(17) yes . . .
Cu(12) P(12) C(325) 112.70(16) yes . . .
Cu(12) P(12) C(331) 115.05(18) yes . . .
C(9) P(12) C(325) 103.2(2) yes . . .
C(9) P(12) C(331) 102.5(2) yes . . .
C(325) P(12) C(331) 102.7(2) yes . . .
P(1) C(1) P(2) 114.8(2) yes . . .
P(2) C(2) P(3) 114.5(2) yes . . .
P(3) C(3) P(4) 114.1(2) yes . . .
P(5) C(4) P(6) 116.8(2) yes . . .
P(6) C(5) P(7) 115.1(2) yes . . .
P(7) C(6) P(8) 114.5(2) yes . . .
P(9) C(7) P(10) 113.4(2) yes . . .
P(10) C(8) P(11) 114.4(2) yes . . .
P(11) C(9) P(12) 114.3(2) yes . . .
P(1) C(101) C(102) 118.2(3) yes . . .
P(1) C(101) C(106) 124.0(3) yes . . .
C(102) C(101) C(106) 117.8(4) yes . . .
C(101) C(102) C(103) 121.9(4) yes . . .
C(102) C(103) C(104) 119.8(5) yes . . .
C(103) C(104) C(105) 118.9(5) yes . . .
C(104) C(105) C(106) 120.5(5) yes . . .
C(101) C(106) C(105) 121.2(4) yes . . .
P(1) C(107) C(108) 122.7(4) yes . . .
P(1) C(107) C(112) 117.1(3) yes . . .
C(108) C(107) C(112) 120.2(5) yes . . .
C(107) C(108) C(109) 118.9(4) yes . . .
C(108) C(109) C(110) 120.9(4) yes . . .
C(109) C(110) C(111) 120.4(5) yes . . .
C(110) C(111) C(112) 119.7(5) yes . . .
C(107) C(112) C(111) 120.0(4) yes . . .
P(2) C(113) C(114) 123.4(4) yes . . .
P(2) C(113) C(118) 117.4(4) yes . . .
C(114) C(113) C(118) 119.2(6) yes . . .
C(113) C(114) C(115) 120.6(5) yes . . .
C(114) C(115) C(116) 120.1(7) yes . . .
C(115) C(116) C(117) 120.3(8) yes . . .
C(116) C(117) C(118) 120.5(8) yes . . .
C(113) C(118) C(117) 119.4(6) yes . . .
P(3) C(119) C(120) 123.6(4) yes . . .
P(3) C(119) C(124) 117.8(5) yes . . .
C(120) C(119) C(124) 118.5(6) yes . . .
C(119) C(120) C(121) 121.1(5) yes . . .
C(120) C(121) C(122) 119.8(7) yes . . .
C(121) C(122) C(123) 120.2(10) yes . . .
C(122) C(123) C(124) 120.1(10) yes . . .
C(119) C(124) C(123) 120.2(8) yes . . .
P(4) C(125) C(126) 124.0(4) yes . . .
P(4) C(125) C(130) 120.2(6) yes . . .
C(126) C(125) C(130) 114.7(7) yes . . .
C(125) C(126) C(127) 122.7(6) yes . . .
C(126) C(127) C(128) 120.0(8) yes . . .
C(127) C(128) C(129) 116.8(10) yes . . .
C(128) C(129) C(130) 117.6(11) yes . . .
C(125) C(130) C(129) 122.4(9) yes . . .
P(4) C(131) C(132) 123.7(4) yes . . .
P(4) C(131) C(136) 116.4(5) yes . . .
C(132) C(131) C(136) 119.7(6) yes . . .
C(131) C(132) C(133) 120.3(6) yes . . .
C(132) C(133) C(134) 120.3(7) yes . . .
C(133) C(134) C(135) 120.2(8) yes . . .
C(134) C(135) C(136) 119.0(8) yes . . .
C(131) C(136) C(135) 120.2(7) yes . . .
P(5) C(201) C(202) 122.2(3) yes . . .
P(5) C(201) C(206) 119.3(3) yes . . .
C(202) C(201) C(206) 118.4(4) yes . . .
C(201) C(202) C(203) 120.8(4) yes . . .
C(202) C(203) C(204) 119.4(4) yes . . .
C(203) C(204) C(205) 121.0(5) yes . . .
C(204) C(205) C(206) 119.6(4) yes . . .
C(201) C(206) C(205) 120.7(4) yes . . .
P(5) C(207) C(208) 124.3(4) yes . . .
P(5) C(207) C(212) 117.7(3) yes . . .
C(208) C(207) C(212) 118.0(4) yes . . .
C(207) C(208) C(209) 121.0(5) yes . . .
C(208) C(209) C(210) 120.2(4) yes . . .
C(209) C(210) C(211) 119.7(5) yes . . .
C(210) C(211) C(212) 120.2(5) yes . . .
C(207) C(212) C(211) 121.0(4) yes . . .
P(6) C(213) C(214) 123.2(3) yes . . .
P(6) C(213) C(218) 117.6(3) yes . . .
C(214) C(213) C(218) 119.3(4) yes . . .
C(213) C(214) C(215) 119.7(4) yes . . .
C(214) C(215) C(216) 120.3(5) yes . . .
C(215) C(216) C(217) 120.4(5) yes . . .
C(216) C(217) C(218) 119.8(5) yes . . .
C(213) C(218) C(217) 120.4(5) yes . . .
P(7) C(219) C(220) 122.9(3) yes . . .
P(7) C(219) C(224) 117.9(3) yes . . .
C(220) C(219) C(224) 119.2(5) yes . . .
C(219) C(220) C(221) 120.6(4) yes . . .
C(220) C(221) C(222) 119.9(5) yes . . .
C(221) C(222) C(223) 119.7(6) yes . . .
C(222) C(223) C(224) 120.4(5) yes . . .
C(219) C(224) C(223) 120.1(5) yes . . .
P(8) C(225) C(226) 123.5(4) yes . . .
P(8) C(225) C(230) 117.4(4) yes . . .
C(226) C(225) C(230) 119.0(5) yes . . .
C(225) C(226) C(227) 119.6(5) yes . . .
C(226) C(227) C(228) 121.2(7) yes . . .
C(227) C(228) C(229) 119.5(8) yes . . .
C(228) C(229) C(230) 120.3(6) yes . . .
C(225) C(230) C(229) 120.4(5) yes . . .
P(8) C(231) C(232) 118.4(4) yes . . .
P(8) C(231) C(236) 122.5(4) yes . . .
C(232) C(231) C(236) 119.1(5) yes . . .
C(231) C(232) C(233) 119.3(6) yes . . .
C(232) C(233) C(234) 121.7(8) yes . . .
C(233) C(234) C(235) 119.5(8) yes . . .
C(234) C(235) C(236) 120.5(6) yes . . .
C(231) C(236) C(235) 119.9(6) yes . . .
P(9) C(301) C(302) 123.4(4) yes . . .
P(9) C(301) C(306) 118.0(4) yes . . .
C(302) C(301) C(306) 118.3(5) yes . . .
C(301) C(302) C(303) 121.1(6) yes . . .
C(302) C(303) C(304) 119.9(8) yes . . .
C(303) C(304) C(305) 120.9(8) yes . . .
C(304) C(305) C(306) 119.3(6) yes . . .
C(301) C(306) C(305) 120.5(6) yes . . .
P(9) C(307) C(308) 122.5(5) yes . . .
P(9) C(307) C(312) 117.4(3) yes . . .
C(308) C(307) C(312) 120.1(5) yes . . .
C(307) C(308) C(309) 118.7(6) yes . . .
C(308) C(309) C(310) 121.0(5) yes . . .
C(309) C(310) C(311) 121.0(6) yes . . .
C(310) C(311) C(312) 119.0(6) yes . . .
C(307) C(312) C(311) 120.1(5) yes . . .
P(10) C(313) C(314) 123.2(4) yes . . .
P(10) C(313) C(318) 117.8(4) yes . . .
C(314) C(313) C(318) 119.0(5) yes . . .
C(313) C(314) C(315) 120.9(6) yes . . .
C(314) C(315) C(316) 118.7(8) yes . . .
C(315) C(316) C(317) 120.9(7) yes . . .
C(316) C(317) C(318) 120.3(6) yes . . .
C(313) C(318) C(317) 120.1(6) yes . . .
P(11) C(319) C(320) 122.6(3) yes . . .
P(11) C(319) C(324) 117.3(4) yes . . .
C(320) C(319) C(324) 120.0(5) yes . . .
C(319) C(320) C(321) 119.1(5) yes . . .
C(320) C(321) C(322) 121.1(7) yes . . .
C(321) C(322) C(323) 120.2(7) yes . . .
C(322) C(323) C(324) 120.3(6) yes . . .
C(319) C(324) C(323) 119.2(6) yes . . .
P(12) C(325) C(326) 122.2(3) yes . . .
P(12) C(325) C(330) 117.8(4) yes . . .
C(326) C(325) C(330) 119.9(5) yes . . .
C(325) C(326) C(327) 120.2(5) yes . . .
C(326) C(327) C(328) 120.1(6) yes . . .
C(327) C(328) C(329) 120.0(6) yes . . .
C(328) C(329) C(330) 120.2(5) yes . . .
C(325) C(330) C(329) 119.5(5) yes . . .
P(12) C(331) C(332) 124.1(3) yes . . .
P(12) C(331) C(336) 117.5(4) yes . . .
C(332) C(331) C(336) 118.4(4) yes . . .
C(331) C(332) C(333) 121.3(5) yes . . .
C(332) C(333) C(334) 119.7(6) yes . . .
C(333) C(334) C(335) 119.4(5) yes . . .
C(334) C(335) C(336) 120.6(5) yes . . .
C(331) C(336) C(335) 120.6(5) yes . . .
Cl(21) C(401) Cl(22) 111.1(11) yes . . .
Cl(23) C(402) Cl(24) 121.5(13) yes . . .
P(1) C(1) H(1) 108.7 no . . .
P(1) C(1) H(2) 108.3 no . . .
P(2) C(1) H(1) 108.2 no . . .
P(2) C(1) H(2) 107.8 no . . .
H(1) C(1) H(2) 109.1 no . . .
P(2) C(2) H(3) 108.5 no . . .
P(2) C(2) H(4) 108.5 no . . .
P(3) C(2) H(3) 108.3 no . . .
P(3) C(2) H(4) 108.3 no . . .
H(3) C(2) H(4) 108.5 no . . .
P(3) C(3) H(5) 108.3 no . . .
P(3) C(3) H(6) 108.4 no . . .
P(4) C(3) H(5) 108.6 no . . .
P(4) C(3) H(6) 108.7 no . . .
H(5) C(3) H(6) 108.8 no . . .
P(5) C(4) H(7) 107.7 no . . .
P(5) C(4) H(8) 107.5 no . . .
P(6) C(4) H(7) 107.8 no . . .
P(6) C(4) H(8) 107.6 no . . .
H(7) C(4) H(8) 109.1 no . . .
P(6) C(5) H(9) 108.3 no . . .
P(6) C(5) H(10) 107.9 no . . .
P(7) C(5) H(9) 108.6 no . . .
P(7) C(5) H(10) 108.2 no . . .
H(9) C(5) H(10) 108.5 no . . .
P(7) C(6) H(11) 108.9 no . . .
P(7) C(6) H(12) 108.5 no . . .
P(8) C(6) H(11) 108.5 no . . .
P(8) C(6) H(12) 108.1 no . . .
H(11) C(6) H(12) 108.1 no . . .
P(9) C(7) H(13) 108.9 no . . .
P(9) C(7) H(14) 108.8 no . . .
P(10) C(7) H(13) 108.6 no . . .
P(10) C(7) H(14) 108.4 no . . .
H(13) C(7) H(14) 108.7 no . . .
P(10) C(8) H(15) 108.5 no . . .
P(10) C(8) H(16) 108.7 no . . .
P(11) C(8) H(15) 108.1 no . . .
P(11) C(8) H(16) 108.4 no . . .
H(15) C(8) H(16) 108.5 no . . .
P(11) C(9) H(17) 108.2 no . . .
P(11) C(9) H(18) 108.4 no . . .
P(12) C(9) H(17) 108.3 no . . .
P(12) C(9) H(18) 108.6 no . . .
H(17) C(9) H(18) 109.0 no . . .
C(101) C(102) H(19) 119.1 no . . .
C(103) C(102) H(19) 119.1 no . . .
C(102) C(103) H(20) 119.4 no . . .
C(104) C(103) H(20) 120.7 no . . .
C(103) C(104) H(21) 119.9 no . . .
C(105) C(104) H(21) 121.2 no . . .
C(104) C(105) H(22) 120.2 no . . .
C(106) C(105) H(22) 119.3 no . . .
C(101) C(106) H(23) 119.3 no . . .
C(105) C(106) H(23) 119.5 no . . .
C(107) C(108) H(24) 120.5 no . . .
C(109) C(108) H(24) 120.5 no . . .
C(108) C(109) H(25) 120.3 no . . .
C(110) C(109) H(25) 118.9 no . . .
C(109) C(110) H(26) 119.3 no . . .
C(111) C(110) H(26) 120.4 no . . .
C(110) C(111) H(27) 120.1 no . . .
C(112) C(111) H(27) 120.2 no . . .
C(107) C(112) H(28) 119.7 no . . .
C(111) C(112) H(28) 120.3 no . . .
C(113) C(114) H(29) 119.6 no . . .
C(115) C(114) H(29) 119.8 no . . .
C(114) C(115) H(30) 119.8 no . . .
C(116) C(115) H(30) 120.1 no . . .
C(115) C(116) H(31) 118.4 no . . .
C(117) C(116) H(31) 121.4 no . . .
C(116) C(117) H(32) 119.3 no . . .
C(118) C(117) H(32) 120.2 no . . .
C(113) C(118) H(33) 119.2 no . . .
C(117) C(118) H(33) 121.4 no . . .
C(119) C(120) H(34) 119.3 no . . .
C(121) C(120) H(34) 119.6 no . . .
C(120) C(121) H(35) 119.7 no . . .
C(122) C(121) H(35) 120.4 no . . .
C(121) C(122) H(36) 119.4 no . . .
C(123) C(122) H(36) 120.3 no . . .
C(122) C(123) H(37) 118.6 no . . .
C(124) C(123) H(37) 120.5 no . . .
C(119) C(124) H(38) 120.6 no . . .
C(123) C(124) H(38) 118.9 no . . .
C(125) C(126) H(39) 118.5 no . . .
C(127) C(126) H(39) 118.8 no . . .
C(126) C(127) H(40) 120.8 no . . .
C(128) C(127) H(40) 119.2 no . . .
C(127) C(128) H(41) 122.3 no . . .
C(129) C(128) H(41) 120.1 no . . .
C(128) C(129) H(42) 118.9 no . . .
C(130) C(129) H(42) 122.9 no . . .
C(125) C(130) H(43) 121.2 no . . .
C(129) C(130) H(43) 116.4 no . . .
C(131) C(132) H(44) 119.6 no . . .
C(133) C(132) H(44) 120.1 no . . .
C(132) C(133) H(45) 120.2 no . . .
C(134) C(133) H(45) 119.4 no . . .
C(133) C(134) H(46) 119.3 no . . .
C(135) C(134) H(46) 120.5 no . . .
C(134) C(135) H(47) 122.1 no . . .
C(136) C(135) H(47) 118.7 no . . .
C(131) C(136) H(48) 119.3 no . . .
C(135) C(136) H(48) 120.4 no . . .
C(201) C(202) H(49) 119.3 no . . .
C(203) C(202) H(49) 119.9 no . . .
C(202) C(203) H(50) 120.4 no . . .
C(204) C(203) H(50) 120.2 no . . .
C(203) C(204) H(51) 119.7 no . . .
C(205) C(204) H(51) 119.2 no . . .
C(204) C(205) H(108) 120.3 no . . .
C(206) C(205) H(108) 120.1 no . . .
C(201) C(206) H(52) 119.6 no . . .
C(205) C(206) H(52) 119.8 no . . .
C(207) C(208) H(53) 119.0 no . . .
C(209) C(208) H(53) 120.0 no . . .
C(208) C(209) H(54) 120.1 no . . .
C(210) C(209) H(54) 119.8 no . . .
C(209) C(210) H(55) 120.8 no . . .
C(211) C(210) H(55) 119.5 no . . .
C(210) C(211) H(56) 120.0 no . . .
C(212) C(211) H(56) 119.8 no . . .
C(207) C(212) H(57) 119.3 no . . .
C(211) C(212) H(57) 119.7 no . . .
C(213) C(214) H(58) 120.1 no . . .
C(215) C(214) H(58) 120.3 no . . .
C(214) C(215) H(59) 119.6 no . . .
C(216) C(215) H(59) 120.0 no . . .
C(215) C(216) H(60) 119.7 no . . .
C(217) C(216) H(60) 119.9 no . . .
C(216) C(217) H(61) 119.7 no . . .
C(218) C(217) H(61) 120.4 no . . .
C(213) C(218) H(62) 119.3 no . . .
C(217) C(218) H(62) 120.2 no . . .
C(219) C(220) H(63) 119.6 no . . .
C(221) C(220) H(63) 119.8 no . . .
C(220) C(221) H(64) 119.9 no . . .
C(222) C(221) H(64) 120.3 no . . .
C(221) C(222) H(65) 120.6 no . . .
C(223) C(222) H(65) 119.7 no . . .
C(222) C(223) H(66) 120.0 no . . .
C(224) C(223) H(66) 119.5 no . . .
C(219) C(224) H(67) 119.5 no . . .
C(223) C(224) H(67) 120.4 no . . .
C(225) C(226) H(68) 120.5 no . . .
C(227) C(226) H(68) 119.9 no . . .
C(226) C(227) H(69) 120.2 no . . .
C(228) C(227) H(69) 118.6 no . . .
C(227) C(228) H(70) 119.3 no . . .
C(229) C(228) H(70) 121.2 no . . .
C(228) C(229) H(71) 120.0 no . . .
C(230) C(229) H(71) 119.8 no . . .
C(225) C(230) H(72) 119.4 no . . .
C(229) C(230) H(72) 120.2 no . . .
C(231) C(232) H(73) 120.1 no . . .
C(233) C(232) H(73) 120.6 no . . .
C(232) C(233) H(74) 118.6 no . . .
C(234) C(233) H(74) 119.6 no . . .
C(233) C(234) H(75) 120.4 no . . .
C(235) C(234) H(75) 120.1 no . . .
C(234) C(235) H(76) 120.0 no . . .
C(236) C(235) H(76) 119.5 no . . .
C(231) C(236) H(77) 120.1 no . . .
C(235) C(236) H(77) 120.0 no . . .
C(301) C(302) H(78) 119.5 no . . .
C(303) C(302) H(78) 119.4 no . . .
C(302) C(303) H(79) 119.4 no . . .
C(304) C(303) H(79) 120.7 no . . .
C(303) C(304) H(80) 119.1 no . . .
C(305) C(304) H(80) 119.9 no . . .
C(304) C(305) H(81) 121.4 no . . .
C(306) C(305) H(81) 119.3 no . . .
C(301) C(306) H(82) 119.4 no . . .
C(305) C(306) H(82) 120.1 no . . .
C(307) C(308) H(83) 120.3 no . . .
C(309) C(308) H(83) 121.0 no . . .
C(308) C(309) H(84) 120.1 no . . .
C(310) C(309) H(84) 118.9 no . . .
C(309) C(310) H(85) 120.0 no . . .
C(311) C(310) H(85) 119.1 no . . .
C(310) C(311) H(86) 120.4 no . . .
C(312) C(311) H(86) 120.5 no . . .
C(307) C(312) H(87) 120.1 no . . .
C(311) C(312) H(87) 119.7 no . . .
C(313) C(314) H(88) 118.7 no . . .
C(315) C(314) H(88) 120.4 no . . .
C(314) C(315) H(89) 120.4 no . . .
C(316) C(315) H(89) 120.9 no . . .
C(315) C(316) H(90) 120.0 no . . .
C(317) C(316) H(90) 119.0 no . . .
C(316) C(317) H(91) 120.2 no . . .
C(318) C(317) H(91) 119.4 no . . .
C(313) C(318) H(92) 120.1 no . . .
C(317) C(318) H(92) 119.8 no . . .
C(319) C(320) H(93) 120.8 no . . .
C(321) C(320) H(93) 120.1 no . . .
C(320) C(321) H(94) 118.8 no . . .
C(322) C(321) H(94) 120.1 no . . .
C(321) C(322) H(95) 120.2 no . . .
C(323) C(322) H(95) 119.6 no . . .
C(322) C(323) H(96) 119.8 no . . .
C(324) C(323) H(96) 120.0 no . . .
C(319) C(324) H(97) 120.7 no . . .
C(323) C(324) H(97) 120.1 no . . .
C(325) C(326) H(98) 120.0 no . . .
C(327) C(326) H(98) 119.8 no . . .
C(326) C(327) H(99) 119.6 no . . .
C(328) C(327) H(99) 120.3 no . . .
C(327) C(328) H(100) 120.4 no . . .
C(329) C(328) H(100) 119.5 no . . .
C(328) C(329) H(101) 120.1 no . . .
C(330) C(329) H(101) 119.7 no . . .
C(325) C(330) H(102) 120.2 no . . .
C(329) C(330) H(102) 120.3 no . . .
C(331) C(332) H(103) 119.1 no . . .
C(333) C(332) H(103) 119.6 no . . .
C(332) C(333) H(104) 120.1 no . . .
C(334) C(333) H(104) 120.2 no . . .
C(333) C(334) H(105) 120.5 no . . .
C(335) C(334) H(105) 120.1 no . . .
C(334) C(335) H(106) 119.7 no . . .
C(336) C(335) H(106) 119.7 no . . .
C(331) C(336) H(107) 119.7 no . . .
C(335) C(336) H(107) 119.7 no . . .
Cl(21) C(401) H(109) 109.4 no . . .
Cl(21) C(401) H(110) 109.4 no . . .
Cl(22) C(401) H(109) 109.4 no . . .
Cl(22) C(401) H(110) 109.4 no . . .
H(109) C(401) H(110) 108.0 no . . .
Cl(23) C(402) H(111) 106.9 no . . .
Cl(23) C(402) H(112) 107.0 no . . .
Cl(24) C(402) H(111) 107.0 no . . .
Cl(24) C(402) H(112) 107.0 no . . .
H(111) C(402) H(112) 106.7 no . . .

loop_
_geom_bond_atom_site_label_1
_geom_bond_atom_site_label_2
_geom_bond_distance
_geom_bond_publ_flag
_geom_bond_site_symmetry_1
_geom_bond_site_symmetry_2
Cu(1) Cu(4) 2.7968(10) yes . 2_566
Cu(1) Cl(1) 2.3716(14) yes . .
Cu(1) Cl(2) 2.3368(13) yes . .
Cu(1) P(1) 2.1860(12) yes . .
Cu(2) Cl(2) 2.3764(13) yes . .
Cu(2) Cl(3) 2.3094(11) yes . .
Cu(2) P(2) 2.1796(12) yes . .
Cu(3) Cl(2) 2.5208(17) yes . 2_566
Cu(3) Cl(3) 2.3290(12) yes . .
Cu(3) Cl(4) 2.3789(12) yes . .
Cu(3) P(3) 2.1866(14) yes . .
Cu(4) Cl(1) 2.2437(19) yes . 2_566
Cu(4) Cl(4) 2.3531(16) yes . .
Cu(4) P(4) 2.1745(14) yes . .
Cu(5) Cu(8) 2.7376(9) yes . 2_656
Cu(5) Cl(5) 2.3698(13) yes . .
Cu(5) Cl(6) 2.3599(12) yes . .
Cu(5) P(5) 2.1796(12) yes . .
Cu(6) Cl(6) 2.3713(13) yes . .
Cu(6) Cl(7) 2.3230(12) yes . .
Cu(6) Cl(7) 2.5852(12) yes . 2_656
Cu(6) P(6) 2.1851(12) yes . .
Cu(7) Cl(7) 2.3205(12) yes . .
Cu(7) Cl(8) 2.3591(13) yes . .
Cu(7) P(7) 2.1842(12) yes . .
Cu(8) Cl(5) 2.2926(13) yes . 2_656
Cu(8) Cl(8) 2.3676(11) yes . .
Cu(8) P(8) 2.1820(12) yes . .
Cu(9) Cl(9) 2.3120(16) yes . .
Cu(9) Cl(10) 2.3082(13) yes . .
Cu(9) P(9) 2.1857(14) yes . .
Cu(10) Cl(10) 2.3457(12) yes . .
Cu(10) Cl(11) 2.3145(12) yes . .
Cu(10) P(10) 2.1863(14) yes . .
Cu(11) Cl(11) 2.3152(13) yes . .
Cu(11) Cl(12) 2.3283(12) yes . .
Cu(11) P(11) 2.1851(14) yes . .
Cu(12) Cl(9) 2.3110(12) yes . 2_557
Cu(12) Cl(12) 2.3568(13) yes . .
Cu(12) P(12) 2.1775(14) yes . .
Cl(21) C(401) 1.845(17) yes . .
Cl(22) C(401) 1.663(17) yes . .
Cl(23) C(402) 1.68(2) yes . .
Cl(24) C(402) 1.53(2) yes . .
P(1) C(1) 1.844(4) yes . .
P(1) C(101) 1.821(4) yes . .
P(1) C(107) 1.825(5) yes . .
P(2) C(1) 1.838(4) yes . .
P(2) C(2) 1.846(4) yes . .
P(2) C(113) 1.816(6) yes . .
P(3) C(2) 1.842(4) yes . .
P(3) C(3) 1.831(4) yes . .
P(3) C(119) 1.810(6) yes . .
P(4) C(3) 1.842(4) yes . .
P(4) C(125) 1.815(6) yes . .
P(4) C(131) 1.818(6) yes . .
P(5) C(4) 1.833(4) yes . .
P(5) C(201) 1.812(4) yes . .
P(5) C(207) 1.825(5) yes . .
P(6) C(4) 1.833(5) yes . .
P(6) C(5) 1.838(4) yes . .
P(6) C(213) 1.818(5) yes . .
P(7) C(5) 1.833(5) yes . .
P(7) C(6) 1.830(4) yes . .
P(7) C(219) 1.818(5) yes . .
P(8) C(6) 1.836(5) yes . .
P(8) C(225) 1.824(6) yes . .
P(8) C(231) 1.822(5) yes . .
P(9) C(7) 1.833(4) yes . .
P(9) C(301) 1.818(6) yes . .
P(9) C(307) 1.839(5) yes . .
P(10) C(7) 1.840(5) yes . .
P(10) C(8) 1.832(4) yes . .
P(10) C(313) 1.827(5) yes . .
P(11) C(8) 1.844(4) yes . .
P(11) C(9) 1.839(4) yes . .
P(11) C(319) 1.820(5) yes . .
P(12) C(9) 1.838(4) yes . .
P(12) C(325) 1.818(5) yes . .
P(12) C(331) 1.824(5) yes . .
O(1) O(3) 1.270(16) yes . .
C(101) C(102) 1.382(6) yes . .
C(101) C(106) 1.402(7) yes . .
C(102) C(103) 1.372(7) yes . .
C(103) C(104) 1.399(9) yes . .
C(104) C(105) 1.392(8) yes . .
C(105) C(106) 1.366(8) yes . .
C(107) C(108) 1.392(6) yes . .
C(107) C(112) 1.397(7) yes . .
C(108) C(109) 1.391(8) yes . .
C(109) C(110) 1.374(8) yes . .
C(110) C(111) 1.388(7) yes . .
C(111) C(112) 1.384(8) yes . .
C(113) C(114) 1.384(8) yes . .
C(113) C(118) 1.390(9) yes . .
C(114) C(115) 1.369(10) yes . .
C(115) C(116) 1.374(11) yes . .
C(116) C(117) 1.360(14) yes . .
C(117) C(118) 1.390(13) yes . .
C(119) C(120) 1.387(8) yes . .
C(119) C(124) 1.381(10) yes . .
C(120) C(121) 1.373(10) yes . .
C(121) C(122) 1.358(12) yes . .
C(122) C(123) 1.379(16) yes . .
C(123) C(124) 1.379(18) yes . .
C(125) C(126) 1.347(8) yes . .
C(125) C(130) 1.363(12) yes . .
C(126) C(127) 1.411(10) yes . .
C(127) C(128) 1.302(13) yes . .
C(128) C(129) 1.395(17) yes . .
C(129) C(130) 1.388(18) yes . .
C(131) C(132) 1.379(8) yes . .
C(131) C(136) 1.374(10) yes . .
C(132) C(133) 1.393(10) yes . .
C(133) C(134) 1.333(12) yes . .
C(134) C(135) 1.423(15) yes . .
C(135) C(136) 1.381(13) yes . .
C(201) C(202) 1.389(6) yes . .
C(201) C(206) 1.396(6) yes . .
C(202) C(203) 1.396(7) yes . .
C(203) C(204) 1.378(7) yes . .
C(204) C(205) 1.369(7) yes . .
C(205) C(206) 1.396(7) yes . .
C(207) C(208) 1.389(6) yes . .
C(207) C(212) 1.407(8) yes . .
C(208) C(209) 1.391(8) yes . .
C(209) C(210) 1.376(9) yes . .
C(210) C(211) 1.395(7) yes . .
C(211) C(212) 1.373(8) yes . .
C(213) C(214) 1.386(6) yes . .
C(213) C(218) 1.376(6) yes . .
C(214) C(215) 1.403(7) yes . .
C(215) C(216) 1.365(8) yes . .
C(216) C(217) 1.365(9) yes . .
C(217) C(218) 1.402(9) yes . .
C(219) C(220) 1.387(6) yes . .
C(219) C(224) 1.382(6) yes . .
C(220) C(221) 1.378(8) yes . .
C(221) C(222) 1.398(7) yes . .
C(222) C(223) 1.361(9) yes . .
C(223) C(224) 1.398(10) yes . .
C(225) C(226) 1.394(7) yes . .
C(225) C(230) 1.371(7) yes . .
C(226) C(227) 1.387(11) yes . .
C(227) C(228) 1.362(11) yes . .
C(228) C(229) 1.371(12) yes . .
C(229) C(230) 1.395(11) yes . .
C(231) C(232) 1.366(8) yes . .
C(231) C(236) 1.413(7) yes . .
C(232) C(233) 1.412(10) yes . .
C(233) C(234) 1.337(13) yes . .
C(234) C(235) 1.387(13) yes . .
C(235) C(236) 1.376(9) yes . .
C(301) C(302) 1.382(9) yes . .
C(301) C(306) 1.380(7) yes . .
C(302) C(303) 1.386(12) yes . .
C(303) C(304) 1.354(11) yes . .
C(304) C(305) 1.369(12) yes . .
C(305) C(306) 1.404(10) yes . .
C(307) C(308) 1.389(7) yes . .
C(307) C(312) 1.388(9) yes . .
C(308) C(309) 1.384(10) yes . .
C(309) C(310) 1.360(10) yes . .
C(310) C(311) 1.376(8) yes . .
C(311) C(312) 1.388(9) yes . .
C(313) C(314) 1.361(9) yes . .
C(313) C(318) 1.384(7) yes . .
C(314) C(315) 1.403(11) yes . .
C(315) C(316) 1.382(11) yes . .
C(316) C(317) 1.337(13) yes . .
C(317) C(318) 1.396(10) yes . .
C(319) C(320) 1.390(8) yes . .
C(319) C(324) 1.367(7) yes . .
C(320) C(321) 1.389(10) yes . .
C(321) C(322) 1.359(9) yes . .
C(322) C(323) 1.347(12) yes . .
C(323) C(324) 1.422(10) yes . .
C(325) C(326) 1.387(7) yes . .
C(325) C(330) 1.385(7) yes . .
C(326) C(327) 1.384(9) yes . .
C(327) C(328) 1.384(9) yes . .
C(328) C(329) 1.376(11) yes . .
C(329) C(330) 1.404(9) yes . .
C(331) C(332) 1.386(8) yes . .
C(331) C(336) 1.386(7) yes . .
C(332) C(333) 1.383(8) yes . .
C(333) C(334) 1.389(9) yes . .
C(334) C(335) 1.377(9) yes . .
C(335) C(336) 1.384(7) yes . .
C(1) H(1) 0.949 no . .
C(1) H(2) 0.956 no . .
C(2) H(3) 0.956 no . .
C(2) H(4) 0.956 no . .
C(3) H(5) 0.955 no . .
C(3) H(6) 0.953 no . .
C(4) H(7) 0.950 no . .
C(4) H(8) 0.954 no . .
C(5) H(9) 0.952 no . .
C(5) H(10) 0.959 no . .
C(6) H(11) 0.955 no . .
C(6) H(12) 0.961 no . .
C(7) H(13) 0.953 no . .
C(7) H(14) 0.955 no . .
C(8) H(15) 0.958 no . .
C(8) H(16) 0.953 no . .
C(9) H(17) 0.955 no . .
C(9) H(18) 0.951 no . .
C(102) H(19) 0.952 no . .
C(103) H(20) 0.957 no . .
C(104) H(21) 0.957 no . .
C(105) H(22) 0.958 no . .
C(106) H(23) 0.957 no . .
C(108) H(24) 0.955 no . .
C(109) H(25) 0.947 no . .
C(110) H(26) 0.953 no . .
C(111) H(27) 0.957 no . .
C(112) H(28) 0.953 no . .
C(114) H(29) 0.956 no . .
C(115) H(30) 0.955 no . .
C(116) H(31) 0.956 no . .
C(117) H(32) 0.968 no . .
C(118) H(33) 0.963 no . .
C(120) H(34) 0.961 no . .
C(121) H(35) 0.963 no . .
C(122) H(36) 0.955 no . .
C(123) H(37) 0.962 no . .
C(124) H(38) 0.980 no . .
C(126) H(39) 0.957 no . .
C(127) H(40) 0.968 no . .
C(128) H(41) 0.952 no . .
C(129) H(42) 0.944 no . .
C(130) H(43) 0.986 no . .
C(132) H(44) 0.976 no . .
C(133) H(45) 0.963 no . .
C(134) H(46) 0.966 no . .
C(135) H(47) 0.971 no . .
C(136) H(48) 0.953 no . .
C(202) H(49) 0.963 no . .
C(203) H(50) 0.958 no . .
C(204) H(51) 0.960 no . .
C(205) H(108) 0.960 no . .
C(206) H(52) 0.959 no . .
C(208) H(53) 0.952 no . .
C(209) H(54) 0.964 no . .
C(210) H(55) 0.961 no . .
C(211) H(56) 0.957 no . .
C(212) H(57) 0.956 no . .
C(214) H(58) 0.956 no . .
C(215) H(59) 0.952 no . .
C(216) H(60) 0.955 no . .
C(217) H(61) 0.954 no . .
C(218) H(62) 0.961 no . .
C(220) H(63) 0.953 no . .
C(221) H(64) 0.953 no . .
C(222) H(65) 0.958 no . .
C(223) H(66) 0.960 no . .
C(224) H(67) 0.959 no . .
C(226) H(68) 0.963 no . .
C(227) H(69) 0.952 no . .
C(228) H(70) 0.964 no . .
C(229) H(71) 0.960 no . .
C(230) H(72) 0.958 no . .
C(232) H(73) 0.976 no . .
C(233) H(74) 0.970 no . .
C(234) H(75) 0.958 no . .
C(235) H(76) 0.967 no . .
C(236) H(77) 0.963 no . .
C(302) H(78) 0.958 no . .
C(303) H(79) 0.961 no . .
C(304) H(80) 0.962 no . .
C(305) H(81) 0.969 no . .
C(306) H(82) 0.965 no . .
C(308) H(83) 0.968 no . .
C(309) H(84) 0.962 no . .
C(310) H(85) 0.960 no . .
C(311) H(86) 0.964 no . .
C(312) H(87) 0.957 no . .
C(314) H(88) 0.964 no . .
C(315) H(89) 0.967 no . .
C(316) H(90) 0.951 no . .
C(317) H(91) 0.960 no . .
C(318) H(92) 0.964 no . .
C(320) H(93) 0.960 no . .
C(321) H(94) 0.969 no . .
C(322) H(95) 0.964 no . .
C(323) H(96) 0.961 no . .
C(324) H(97) 0.964 no . .
C(326) H(98) 0.957 no . .
C(327) H(99) 0.958 no . .
C(328) H(100) 0.957 no . .
C(329) H(101) 0.961 no . .
C(330) H(102) 0.967 no . .
C(332) H(103) 0.959 no . .
C(333) H(104) 0.965 no . .
C(334) H(105) 0.956 no . .
C(335) H(106) 0.961 no . .
C(336) H(107) 0.968 no . .
C(401) H(109) 0.990 no . .
C(401) H(110) 0.990 no . .
C(402) H(111) 0.990 no . .
C(402) H(112) 0.990 no . .

loop_
_platon_squeeze_void_nr
_platon_squeeze_void_average_x
_platon_squeeze_void_average_y
_platon_squeeze_void_average_z
_platon_squeeze_void_volume
_platon_squeeze_void_count_electrons
_platon_squeeze_void_content
1 -0.078 0.500 1.000 859 53 ' '
2 0.159 0.949 0.565 12 1 ' '
3 0.246 0.897 0.324 11 1 ' '
4 0.397 0.473 0.417 11 1 ' '
5 0.489 0.858 0.965 27 1 ' '
6 0.511 0.142 0.035 27 1 ' '
7 0.603 0.527 0.583 11 1 ' '
8 0.754 0.103 0.676 11 1 ' '
9 0.841 0.051 0.435 12 1 ' '
